data_4105196
loop_
_publ_author_name
'Brandi M. Cossairt'
'Christopher C. Cummins'

_publ_contact_author_address
;77 Massachusetts Avenue
Cambridge, MA 02139
;
_publ_contact_author_email ccummins@mit.edu
_publ_contact_author_name 'Christopher C. Cummins'
_publ_section_title
;
 Properties and Reactivity Patterns of AsP3: An Experimental and
 Computational Study of Group 15 Elemental Molecules
;
_journal_name_full 'Journal of the American Chemical Society'
_journal_page_first 15501
_journal_page_last 15511
_journal_paper_doi 10.1021/ja906294m
_journal_volume 131
_journal_year 2009
_chemical_formula_moiety 'C60 H59 As B Fe P5'
_chemical_formula_sum 'C60 H59 As B Cl0.75 Fe P5'
_chemical_formula_weight 1103.09
_chemical_name_common AsP3FeCp*(dppe)
_chemical_name_systematic
; 
 ? 
;
_space_group_IT_number 2
_symmetry_cell_setting triclinic
_symmetry_space_group_name_Hall '-P 1'
_symmetry_space_group_name_H-M 'P -1'
_atom_sites_solution_hydrogens geom
_atom_sites_solution_primary direct
_atom_sites_solution_secondary difmap
_audit_creation_method SHELXL-97
_cell_angle_alpha 101.5880(10)
_cell_angle_beta 101.5520(10)
_cell_angle_gamma 113.0980(10)
_cell_formula_units_Z 8
_cell_length_a 22.7716(5)
_cell_length_b 22.7817(4)
_cell_length_c 24.3610(8)
_cell_measurement_reflns_used 9261
_cell_measurement_temperature 100(2)
_cell_measurement_theta_max 68.46
_cell_measurement_theta_min 2.46
_cell_volume 10828.0(5)
_computing_cell_refinement 'SAINT 7.46A (Bruker-AXS, 2008)'
_computing_data_collection 'APEX2 3.0 (Bruker-AXS, 2008)'
_computing_data_reduction 'SAINT 7.46A (Bruker-AXS, 2008)'
_computing_molecular_graphics 'Bruker SHELXTL'
_computing_publication_material 'Bruker SHELXTL'
_computing_structure_refinement 'SHELXL-97 (Sheldrick, 2008)'
_computing_structure_solution 'SHELXS-97 (Sheldrick, 2008)'
_diffrn_ambient_temperature 100(2)
_diffrn_detector_area_resol_mean 8.3
_diffrn_measured_fraction_theta_full 0.951
_diffrn_measured_fraction_theta_max 0.951
_diffrn_measurement_device_type 'Bruker Smart APEX CCD'
_diffrn_measurement_method 'omega and phi scans'
_diffrn_radiation_monochromator graphite
_diffrn_radiation_source 'fine-focus sealed tube'
_diffrn_radiation_type CuK\a
_diffrn_radiation_wavelength 1.54178
_diffrn_reflns_av_R_equivalents 0.0681
_diffrn_reflns_av_sigmaI/netI 0.0591
_diffrn_reflns_limit_h_max 26
_diffrn_reflns_limit_h_min -27
_diffrn_reflns_limit_k_max 27
_diffrn_reflns_limit_k_min -27
_diffrn_reflns_limit_l_max 28
_diffrn_reflns_limit_l_min -26
_diffrn_reflns_number 162122
_diffrn_reflns_theta_full 68.96
_diffrn_reflns_theta_max 68.96
_diffrn_reflns_theta_min 1.95
_exptl_absorpt_coefficient_mu 4.939
_exptl_absorpt_correction_T_max 0.7903
_exptl_absorpt_correction_T_min 0.5246
_exptl_absorpt_correction_type multi-scan
_exptl_absorpt_process_details 'SADABS (Sheldrick, 2008)'
_exptl_crystal_colour red
_exptl_crystal_density_diffrn 1.353
_exptl_crystal_description plate
_exptl_crystal_F_000 4566
_exptl_crystal_size_max 0.15
_exptl_crystal_size_mid 0.15
_exptl_crystal_size_min 0.05
_refine_diff_density_max 2.216
_refine_diff_density_min -1.699
_refine_diff_density_rms 0.123
_refine_ls_extinction_method none
_refine_ls_goodness_of_fit_ref 1.052
_refine_ls_hydrogen_treatment constr
_refine_ls_matrix_type full
_refine_ls_number_parameters 2570
_refine_ls_number_reflns 38291
_refine_ls_number_restraints 2508
_refine_ls_restrained_S_all 1.022
_refine_ls_R_factor_all 0.0806
_refine_ls_R_factor_gt 0.0668
_refine_ls_shift/su_max 0.002
_refine_ls_shift/su_mean 0.000
_refine_ls_structure_factor_coef Fsqd
_refine_ls_weighting_details 'calc w=1/[\s^2^(Fo^2^)+(0.0971P)^2^+36.0309P] where P=(Fo^2^+2Fc^2^)/3'
_refine_ls_weighting_scheme calc
_refine_ls_wR_factor_gt 0.1771
_refine_ls_wR_factor_ref 0.1871
_reflns_number_gt 32832
_reflns_number_total 38291
_reflns_threshold_expression >2sigma(I)
_cod_data_source_file ja906294m_si_001_2.cif
_cod_data_source_block p1bar
_cod_database_code 4105196

loop_
_symmetry_equiv_pos_as_xyz
'x, y, z'
'-x, -y, -z'

loop_
_atom_site_label
_atom_site_type_symbol
_atom_site_fract_x
_atom_site_fract_y
_atom_site_fract_z
_atom_site_U_iso_or_equiv
_atom_site_adp_type
_atom_site_occupancy
_atom_site_symmetry_multiplicity
_atom_site_calc_flag
_atom_site_refinement_flags
_atom_site_disorder_assembly
_atom_site_disorder_group
B1 B 0.3412(4) 0.1322(4) 0.6688(4) 0.0225(15) Uani 1 1 d U . .
As2 As 0.45360(5) 0.73547(6) 0.26210(5) 0.0470(3) Uani 1 1 d U . .
Fe2 Fe 0.27692(5) 0.58794(5) 0.13217(5) 0.0165(2) Uani 1 1 d U . .
Fe3 Fe 0.08547(5) 0.28262(5) 0.64991(5) 0.0176(2) Uani 1 1 d U . .
As3 As 0.23045(7) 0.34564(6) 0.81371(6) 0.0631(3) Uani 1 1 d U . .
B3 B 0.1470(4) 0.3712(4) 0.3570(4) 0.0216(14) Uani 1 1 d U . .
As4 As 0.94478(5) 0.24565(5) 0.27638(5) 0.0426(2) Uani 1 1 d U . .
Fe4 Fe 0.76899(5) 0.09387(5) 0.14262(5) 0.0160(2) Uani 1 1 d U . .
B5 B 0.1408(4) 0.8487(4) 0.1561(4) 0.0256(15) Uani 1 1 d U . .
As1 As 0.25624(5) 0.04824(4) 0.23541(4) 0.0362(2) Uani 1 1 d U . .
Fe1 Fe 0.39551(5) 0.23516(5) 0.36203(5) 0.0163(2) Uani 1 1 d U . .
B7 B 0.5961(4) 0.3373(4) 1.1261(3) 0.0186(14) Uani 1 1 d U . .
P20 P 0.31932(8) 0.51582(8) 0.14147(7) 0.0177(3) Uani 1 1 d U . .
C20 C 0.3987(4) 0.7080(4) 0.1005(3) 0.0270(16) Uani 1 1 d U . .
H20A H 0.4220 0.6858 0.0818 0.040 Uiso 1 1 calc R . .
H20B H 0.4216 0.7271 0.1431 0.040 Uiso 1 1 calc R . .
H20C H 0.3990 0.7440 0.0841 0.040 Uiso 1 1 calc R . .
P21 P 0.19990(8) 0.53144(9) 0.17141(8) 0.0194(3) Uani 1 1 d U . .
C21 C 0.2920(4) 0.7415(4) 0.1485(4) 0.0333(17) Uani 1 1 d U . .
H21A H 0.2822 0.7680 0.1241 0.050 Uiso 1 1 calc R . .
H21B H 0.3394 0.7654 0.1725 0.050 Uiso 1 1 calc R . .
H21C H 0.2636 0.7351 0.1743 0.050 Uiso 1 1 calc R . .
P22 P 0.34655(8) 0.65449(9) 0.21804(8) 0.0205(4) Uani 1 1 d U . .
C22 C 0.1480(3) 0.6195(4) 0.0800(3) 0.0262(15) Uani 1 1 d U . .
H22A H 0.1342 0.6359 0.0479 0.039 Uiso 1 1 calc R . .
H22B H 0.1531 0.6493 0.1176 0.039 Uiso 1 1 calc R . .
H22C H 0.1138 0.5740 0.0737 0.039 Uiso 1 1 calc R . .
P23 P 0.36409(9) 0.73632(10) 0.29302(9) 0.0296(4) Uani 1 1 d U . .
C23 C 0.1670(3) 0.5078(4) -0.0038(3) 0.0257(15) Uani 1 1 d U . .
H23A H 0.1269 0.4920 0.0090 0.039 Uiso 1 1 calc R . .
H23B H 0.1807 0.4720 -0.0119 0.039 Uiso 1 1 calc R . .
H23C H 0.1568 0.5200 -0.0396 0.039 Uiso 1 1 calc R . .
P24 P 0.39941(8) 0.65879(8) 0.30762(7) 0.0167(3) Uani 1 1 d U . .
C24 C 0.3200(4) 0.5587(4) 0.0080(3) 0.0260(15) Uani 1 1 d U . .
H24A H 0.3196 0.5752 -0.0262 0.039 Uiso 1 1 calc R . .
H24B H 0.2920 0.5100 -0.0053 0.039 Uiso 1 1 calc R . .
H24C H 0.3661 0.5693 0.0289 0.039 Uiso 1 1 calc R . .
P30 P 0.01523(8) 0.32645(8) 0.66098(8) 0.0192(3) Uani 1 1 d U . .
C30 C 0.0955(4) 0.3666(4) 0.5505(3) 0.0280(16) Uani 1 1 d U . .
H30A H 0.1011 0.4050 0.5816 0.042 Uiso 1 1 calc R . .
H30B H 0.0500 0.3455 0.5227 0.042 Uiso 1 1 calc R . .
H30C H 0.1283 0.3821 0.5295 0.042 Uiso 1 1 calc R . .
P31 P 0.02435(9) 0.20407(8) 0.68579(8) 0.0207(4) Uani 1 1 d U . .
C31 C -0.0013(4) 0.2121(4) 0.5055(3) 0.0315(17) Uani 1 1 d U . .
H31A H -0.0302 0.2336 0.5120 0.047 Uiso 1 1 calc R . .
H31B H -0.0248 0.1645 0.5024 0.047 Uiso 1 1 calc R . .
H31C H 0.0093 0.2160 0.4690 0.047 Uiso 1 1 calc R . .
P32 P 0.15359(9) 0.34303(8) 0.73820(8) 0.0212(4) Uani 1 1 d U . .
C32 C 0.0787(4) 0.1399(4) 0.5676(4) 0.0317(17) Uani 1 1 d U . .
H32A H 0.1106 0.1311 0.5498 0.048 Uiso 1 1 calc R . .
H32B H 0.0335 0.1149 0.5393 0.048 Uiso 1 1 calc R . .
H32C H 0.0794 0.1256 0.6030 0.048 Uiso 1 1 calc R . .
P33 P 0.24223(8) 0.44073(8) 0.78752(8) 0.0222(4) Uani 1 1 d U . .
C33 C 0.2178(4) 0.2548(5) 0.6560(4) 0.0350(18) Uani 1 1 d U . .
H33A H 0.2282 0.2758 0.6983 0.052 Uiso 1 1 calc R . .
H33B H 0.2576 0.2757 0.6439 0.052 Uiso 1 1 calc R . .
H33C H 0.2046 0.2067 0.6481 0.052 Uiso 1 1 calc R . .
P34 P 0.16187(9) 0.39341(10) 0.82948(8) 0.0305(5) Uani 1 1 d U . .
C34 C 0.2305(4) 0.3944(4) 0.6389(4) 0.0330(18) Uani 1 1 d U . .
H34A H 0.2533 0.3983 0.6087 0.049 Uiso 1 1 calc R . .
H34B H 0.2604 0.3961 0.6748 0.049 Uiso 1 1 calc R . .
H34C H 0.2187 0.4315 0.6474 0.049 Uiso 1 1 calc R . .
P40 P 0.69572(8) 0.04886(8) 0.18917(8) 0.0176(3) Uani 1 1 d U . .
C40 C 0.8431(5) 0.0886(5) 0.0365(4) 0.039(2) Uani 1 1 d U . .
H40A H 0.8268 0.0398 0.0243 0.058 Uiso 1 1 calc R . .
H40B H 0.8889 0.1104 0.0638 0.058 Uiso 1 1 calc R . .
H40C H 0.8430 0.1040 0.0017 0.058 Uiso 1 1 calc R . .
P41 P 0.79942(9) 0.01299(8) 0.15144(8) 0.0198(3) Uani 1 1 d U . .
C41 C 0.8862(4) 0.2282(4) 0.1259(4) 0.0341(18) Uani 1 1 d U . .
H41A H 0.9190 0.2149 0.1450 0.051 Uiso 1 1 calc R . .
H41B H 0.8873 0.2662 0.1541 0.051 Uiso 1 1 calc R . .
H41C H 0.8974 0.2413 0.0920 0.051 Uiso 1 1 calc R . .
P42 P 0.83830(8) 0.16362(8) 0.22843(8) 0.0189(3) Uani 1 1 d U . .
C42 C 0.7541(4) 0.2346(3) 0.1463(3) 0.0240(15) Uani 1 1 d U . .
H42A H 0.7345 0.2519 0.1178 0.036 Uiso 1 1 calc R . .
H42B H 0.7994 0.2691 0.1704 0.036 Uiso 1 1 calc R . .
H42C H 0.7260 0.2229 0.1719 0.036 Uiso 1 1 calc R . .
P43 P 0.85035(10) 0.24993(10) 0.29677(9) 0.0336(5) Uani 1 1 d U . .
C43 C 0.6298(3) 0.0963(4) 0.0653(3) 0.0233(14) Uani 1 1 d U . .
H43A H 0.6041 0.0636 0.0260 0.035 Uiso 1 1 calc R . .
H43B H 0.6266 0.1382 0.0664 0.035 Uiso 1 1 calc R . .
H43C H 0.6116 0.0783 0.0948 0.035 Uiso 1 1 calc R . .
P44 P 0.88081(11) 0.17413(10) 0.32016(9) 0.0347(5) Uani 1 1 d U . .
C44 C 0.6861(4) 0.0054(4) -0.0007(3) 0.0320(17) Uani 1 1 d U . .
H44A H 0.6927 0.0139 -0.0375 0.048 Uiso 1 1 calc R . .
H44B H 0.6386 -0.0105 -0.0036 0.048 Uiso 1 1 calc R . .
H44C H 0.7002 -0.0287 0.0060 0.048 Uiso 1 1 calc R . .
P11 P 0.47883(9) 0.20701(9) 0.35795(8) 0.0197(3) Uani 1 1 d U . .
P10 P 0.43885(8) 0.30560(8) 0.31288(7) 0.0176(3) Uani 1 1 d U . .
P12 P 0.32807(8) 0.15974(8) 0.27860(8) 0.0185(3) Uani 1 1 d U . .
P14 P 0.31798(9) 0.11595(10) 0.18681(8) 0.0270(4) Uani 1 1 d U . .
P13 P 0.23535(10) 0.13360(10) 0.21073(9) 0.0309(4) Uani 1 1 d U . .
C200 C 0.3269(3) 0.6574(4) 0.0891(3) 0.0217(13) Uani 1 1 d U . .
C201 C 0.2779(4) 0.6743(3) 0.1094(3) 0.0218(13) Uani 1 1 d U . .
C202 C 0.2144(3) 0.6186(4) 0.0810(3) 0.0207(13) Uani 1 1 d U . .
C203 C 0.2224(3) 0.5676(3) 0.0436(3) 0.0199(12) Uani 1 1 d U . .
C204 C 0.2924(3) 0.5923(3) 0.0489(3) 0.0197(12) Uani 1 1 d U . .
C205 C 0.4093(4) 0.5476(4) 0.1733(3) 0.0241(14) Uani 1 1 d U . .
C206 C 0.4372(4) 0.5160(4) 0.2060(4) 0.0289(16) Uani 1 1 d U . .
H206 H 0.4083 0.4782 0.2147 0.035 Uiso 1 1 calc R . .
C207 C 0.5063(4) 0.5383(4) 0.2262(3) 0.0295(16) Uani 1 1 d U . .
H207 H 0.5247 0.5167 0.2490 0.035 Uiso 1 1 calc R . .
C208 C 0.5483(4) 0.5934(4) 0.2123(3) 0.0321(17) Uani 1 1 d U . .
H208 H 0.5955 0.6091 0.2256 0.039 Uiso 1 1 calc R . .
C209 C 0.5225(4) 0.6243(4) 0.1803(4) 0.0324(17) Uani 1 1 d U . .
H209 H 0.5516 0.6617 0.1713 0.039 Uiso 1 1 calc R . .
C210 C 0.4537(3) 0.6018(4) 0.1603(4) 0.0281(16) Uani 1 1 d U . .
H210 H 0.4363 0.6237 0.1373 0.034 Uiso 1 1 calc R . .
C211 C 0.3031(4) 0.4456(3) 0.0777(3) 0.0236(14) Uani 1 1 d U . .
C212 C 0.2373(4) 0.3991(4) 0.0429(3) 0.0277(15) Uani 1 1 d U . .
H212 H 0.2009 0.4038 0.0532 0.033 Uiso 1 1 calc R . .
C213 C 0.2239(4) 0.3481(4) -0.0045(4) 0.0342(18) Uani 1 1 d U . .
H213 H 0.1787 0.3178 -0.0272 0.041 Uiso 1 1 calc R . .
C214 C 0.2765(4) 0.3398(4) -0.0199(4) 0.0340(17) Uani 1 1 d U . .
H214 H 0.2674 0.3034 -0.0527 0.041 Uiso 1 1 calc R . .
C215 C 0.3418(4) 0.3848(4) 0.0126(4) 0.0333(17) Uani 1 1 d U . .
H215 H 0.3777 0.3801 0.0013 0.040 Uiso 1 1 calc R . .
C216 C 0.3558(4) 0.4371(4) 0.0620(3) 0.0276(15) Uani 1 1 d U . .
H216 H 0.4010 0.4669 0.0850 0.033 Uiso 1 1 calc R . .
C217 C 0.2046(3) 0.5814(4) 0.2423(3) 0.0225(13) Uani 1 1 d U . .
C218 C 0.2206(4) 0.5677(4) 0.2958(3) 0.0271(15) Uani 1 1 d U . .
H218 H 0.2301 0.5307 0.2959 0.033 Uiso 1 1 calc R . .
C219 C 0.2227(4) 0.6069(4) 0.3478(4) 0.0310(16) Uani 1 1 d U . .
H219 H 0.2336 0.5965 0.3832 0.037 Uiso 1 1 calc R . .
C220 C 0.2090(4) 0.6615(4) 0.3491(3) 0.0305(16) Uani 1 1 d U . .
H220 H 0.2098 0.6879 0.3850 0.037 Uiso 1 1 calc R . .
C221 C 0.1939(4) 0.6772(4) 0.2964(4) 0.0308(16) Uani 1 1 d U . .
H221 H 0.1844 0.7143 0.2966 0.037 Uiso 1 1 calc R . .
C222 C 0.1933(4) 0.6378(4) 0.2440(3) 0.0270(15) Uani 1 1 d U . .
H222 H 0.1850 0.6495 0.2090 0.032 Uiso 1 1 calc R . .
C223 C 0.1086(3) 0.4883(4) 0.1353(3) 0.0231(14) Uani 1 1 d U . .
C224 C 0.0632(4) 0.5026(4) 0.1576(3) 0.0291(16) Uani 1 1 d U . .
H224 H 0.0792 0.5380 0.1934 0.035 Uiso 1 1 calc R . .
C225 C -0.0062(4) 0.4665(5) 0.1288(4) 0.0356(18) Uani 1 1 d U . .
H225 H -0.0364 0.4780 0.1449 0.043 Uiso 1 1 calc R . .
C226 C -0.0304(4) 0.4150(5) 0.0777(4) 0.043(2) Uani 1 1 d U . .
H226 H -0.0774 0.3902 0.0587 0.051 Uiso 1 1 calc R . .
C227 C 0.0143(4) 0.3984(5) 0.0532(3) 0.039(2) Uani 1 1 d U . .
H227 H -0.0021 0.3629 0.0174 0.047 Uiso 1 1 calc R . .
C228 C 0.0823(4) 0.4347(4) 0.0821(3) 0.0281(16) Uani 1 1 d U . .
H228 H 0.1125 0.4234 0.0659 0.034 Uiso 1 1 calc R . .
C229 C 0.2867(3) 0.4745(3) 0.1948(3) 0.0215(13) Uani 1 1 d U . .
H22D H 0.2901 0.4318 0.1895 0.026 Uiso 1 1 calc R . .
H22E H 0.3138 0.5039 0.2356 0.026 Uiso 1 1 calc R . .
C230 C 0.2133(3) 0.4605(3) 0.1848(3) 0.0219(14) Uani 1 1 d U . .
H23D H 0.2002 0.4517 0.2198 0.026 Uiso 1 1 calc R . .
H23E H 0.1844 0.4198 0.1505 0.026 Uiso 1 1 calc R . .
C300 C 0.1064(3) 0.3168(3) 0.5775(3) 0.0229(13) Uani 1 1 d U . .
C301 C 0.0628(3) 0.2461(4) 0.5566(3) 0.0239(13) Uani 1 1 d U . .
C302 C 0.0983(4) 0.2140(3) 0.5842(3) 0.0216(13) Uani 1 1 d U . .
C303 C 0.1615(4) 0.2642(4) 0.6223(3) 0.0232(13) Uani 1 1 d U . .
C304 C 0.1666(3) 0.3276(3) 0.6163(3) 0.0213(13) Uani 1 1 d U . .
C305 C -0.0591(4) 0.3039(4) 0.5987(3) 0.0276(15) Uani 1 1 d U . .
C306 C -0.0570(4) 0.3470(4) 0.5641(3) 0.0302(16) Uani 1 1 d U . .
H306 H -0.0181 0.3884 0.5738 0.036 Uiso 1 1 calc R . .
C307 C -0.1116(5) 0.3289(5) 0.5160(4) 0.043(2) Uani 1 1 d U . .
H307 H -0.1097 0.3583 0.4931 0.051 Uiso 1 1 calc R . .
C308 C -0.1687(5) 0.2693(5) 0.5005(4) 0.055(3) Uani 1 1 d U . .
H308 H -0.2063 0.2576 0.4677 0.066 Uiso 1 1 calc R . .
C309 C -0.1699(5) 0.2249(5) 0.5359(5) 0.053(2) Uani 1 1 d U . .
H309 H -0.2083 0.1829 0.5256 0.064 Uiso 1 1 calc R . .
C310 C -0.1174(4) 0.2426(4) 0.5828(4) 0.0372(18) Uani 1 1 d U . .
H310 H -0.1195 0.2133 0.6059 0.045 Uiso 1 1 calc R . .
C311 C 0.0461(3) 0.4174(3) 0.6894(3) 0.0201(13) Uani 1 1 d U . .
C312 C 0.0015(4) 0.4431(4) 0.7049(3) 0.0276(15) Uani 1 1 d U . .
H312 H -0.0438 0.4132 0.6992 0.033 Uiso 1 1 calc R . .
C313 C 0.0246(4) 0.5114(4) 0.7282(4) 0.0340(17) Uani 1 1 d U . .
H313 H -0.0049 0.5284 0.7387 0.041 Uiso 1 1 calc R . .
C314 C 0.0919(4) 0.5563(4) 0.7364(3) 0.0317(17) Uani 1 1 d U . .
H314 H 0.1076 0.6034 0.7520 0.038 Uiso 1 1 calc R . .
C315 C 0.1351(4) 0.5301(4) 0.7211(3) 0.0288(16) Uani 1 1 d U . .
H315 H 0.1807 0.5598 0.7270 0.035 Uiso 1 1 calc R . .
C316 C 0.1122(4) 0.4625(4) 0.6978(3) 0.0258(15) Uani 1 1 d U . .
H316 H 0.1420 0.4458 0.6871 0.031 Uiso 1 1 calc R . .
C317 C -0.0323(4) 0.1167(3) 0.6402(3) 0.0246(14) Uani 1 1 d U . .
C318 C -0.0401(4) 0.0622(4) 0.6593(4) 0.0360(19) Uani 1 1 d U . .
H318 H -0.0139 0.0687 0.6977 0.043 Uiso 1 1 calc R . .
C319 C -0.0859(4) -0.0029(4) 0.6232(4) 0.041(2) Uani 1 1 d U . .
H319 H -0.0915 -0.0400 0.6374 0.049 Uiso 1 1 calc R . .
C320 C -0.1224(4) -0.0126(4) 0.5676(4) 0.0363(18) Uani 1 1 d U . .
H320 H -0.1511 -0.0570 0.5420 0.044 Uiso 1 1 calc R . .
C321 C -0.1180(4) 0.0413(4) 0.5484(3) 0.0343(17) Uani 1 1 d U . .
H321 H -0.1456 0.0344 0.5106 0.041 Uiso 1 1 calc R . .
C322 C -0.0740(4) 0.1043(4) 0.5840(4) 0.0292(16) Uani 1 1 d U . .
H322 H -0.0713 0.1413 0.5704 0.035 Uiso 1 1 calc R . .
C323 C 0.0735(3) 0.1930(3) 0.7478(3) 0.0217(13) Uani 1 1 d U . .
C324 C 0.0736(4) 0.2128(4) 0.8063(3) 0.0311(16) Uani 1 1 d U . .
H324 H 0.0462 0.2335 0.8151 0.037 Uiso 1 1 calc R . .
C325 C 0.1126(4) 0.2031(4) 0.8511(3) 0.0330(17) Uani 1 1 d U . .
H325 H 0.1104 0.2157 0.8899 0.040 Uiso 1 1 calc R . .
C326 C 0.1550(4) 0.1752(4) 0.8404(4) 0.0356(18) Uani 1 1 d U . .
H326 H 0.1817 0.1684 0.8715 0.043 Uiso 1 1 calc R . .
C327 C 0.1576(4) 0.1575(4) 0.7834(4) 0.0335(17) Uani 1 1 d U . .
H327 H 0.1879 0.1401 0.7759 0.040 Uiso 1 1 calc R . .
C328 C 0.1163(3) 0.1646(4) 0.7368(3) 0.0245(14) Uani 1 1 d U . .
H328 H 0.1174 0.1503 0.6977 0.029 Uiso 1 1 calc R . .
C329 C -0.0375(4) 0.2261(4) 0.7127(4) 0.0285(16) Uani 1 1 d U . .
H32D H -0.0833 0.1961 0.6851 0.034 Uiso 1 1 calc R . .
H32E H -0.0365 0.2194 0.7518 0.034 Uiso 1 1 calc R . .
C330 C -0.0215(3) 0.2995(3) 0.7178(3) 0.0206(13) Uani 1 1 d U . .
H33D H 0.0103 0.3288 0.7573 0.025 Uiso 1 1 calc R . .
H33E H -0.0633 0.3046 0.7138 0.025 Uiso 1 1 calc R . .
C353 C 0.4806(4) -0.1148(4) 0.0769(3) 0.0287(16) Uani 1 1 d U . .
H353 H 0.4368 -0.1484 0.0536 0.034 Uiso 1 1 calc R . .
C400 C 0.7982(3) 0.1061(4) 0.0663(3) 0.0228(13) Uani 1 1 d U . .
C401 C 0.8176(3) 0.1705(4) 0.1056(3) 0.0230(13) Uani 1 1 d U . .
C402 C 0.7579(4) 0.1731(4) 0.1140(3) 0.0216(13) Uani 1 1 d U . .
C403 C 0.7027(3) 0.1101(4) 0.0787(3) 0.0211(13) Uani 1 1 d U . .
C404 C 0.7271(4) 0.0688(4) 0.0494(3) 0.0237(13) Uani 1 1 d U . .
C405 C 0.7925(4) -0.0532(3) 0.0886(3) 0.0221(13) Uani 1 1 d U . .
C406 C 0.7322(4) -0.1082(4) 0.0564(4) 0.0331(17) Uani 1 1 d U . .
H406 H 0.6930 -0.1116 0.0664 0.040 Uiso 1 1 calc R . .
C407 C 0.7263(4) -0.1587(4) 0.0103(4) 0.0378(18) Uani 1 1 d U . .
H407 H 0.6843 -0.1972 -0.0094 0.045 Uiso 1 1 calc R . .
C408 C 0.7825(5) -0.1528(4) -0.0071(4) 0.043(2) Uani 1 1 d U . .
H408 H 0.7787 -0.1861 -0.0401 0.051 Uiso 1 1 calc R . .
C409 C 0.8450(5) -0.0970(4) 0.0246(4) 0.041(2) Uani 1 1 d U . .
H409 H 0.8837 -0.0937 0.0138 0.049 Uiso 1 1 calc R . .
C410 C 0.8508(4) -0.0465(4) 0.0718(4) 0.0303(16) Uani 1 1 d U . .
H410 H 0.8928 -0.0083 0.0923 0.036 Uiso 1 1 calc R . .
C411 C 0.8862(3) 0.0439(3) 0.1961(3) 0.0223(14) Uani 1 1 d U . .
C412 C 0.9030(4) 0.0210(4) 0.2429(4) 0.0381(19) Uani 1 1 d U . .
H412 H 0.8683 -0.0096 0.2536 0.046 Uiso 1 1 calc R . .
C413 C 0.9696(5) 0.0421(4) 0.2740(4) 0.047(2) Uani 1 1 d U . .
H413 H 0.9806 0.0269 0.3063 0.056 Uiso 1 1 calc R . .
C414 C 1.0204(4) 0.0865(4) 0.2570(4) 0.0386(19) Uani 1 1 d U . .
H414 H 1.0661 0.0989 0.2762 0.046 Uiso 1 1 calc R . .
C415 C 1.0047(4) 0.1119(4) 0.2131(4) 0.0319(17) Uani 1 1 d U . .
H415 H 1.0392 0.1432 0.2026 0.038 Uiso 1 1 calc R . .
C416 C 0.9377(4) 0.0911(4) 0.1840(3) 0.0291(16) Uani 1 1 d U . .
H416 H 0.9268 0.1103 0.1546 0.035 Uiso 1 1 calc R . .
C417 C 0.6829(3) 0.1048(3) 0.2462(3) 0.0230(14) Uani 1 1 d U . .
C418 C 0.6941(4) 0.1045(4) 0.3037(3) 0.0270(15) Uani 1 1 d U . .
H418 H 0.7075 0.0729 0.3148 0.032 Uiso 1 1 calc R . .
C419 C 0.6863(4) 0.1493(4) 0.3458(4) 0.0348(18) Uani 1 1 d U . .
H419 H 0.6945 0.1480 0.3853 0.042 Uiso 1 1 calc R . .
C420 C 0.6670(4) 0.1951(4) 0.3311(4) 0.0295(16) Uani 1 1 d U . .
H420 H 0.6615 0.2256 0.3599 0.035 Uiso 1 1 calc R . .
C421 C 0.6556(4) 0.1964(4) 0.2732(4) 0.0305(16) Uani 1 1 d U . .
H421 H 0.6429 0.2285 0.2623 0.037 Uiso 1 1 calc R . .
C422 C 0.6628(4) 0.1512(4) 0.2317(4) 0.0272(15) Uani 1 1 d U . .
H422 H 0.6537 0.1518 0.1921 0.033 Uiso 1 1 calc R . .
C423 C 0.6094(3) -0.0146(3) 0.1462(3) 0.0196(13) Uani 1 1 d U . .
C424 C 0.5976(4) -0.0539(4) 0.0894(3) 0.0266(15) Uani 1 1 d U . .
H424 H 0.6341 -0.0476 0.0741 0.032 Uiso 1 1 calc R . .
C425 C 0.5332(4) -0.1023(3) 0.0551(3) 0.0241(14) Uani 1 1 d U . .
H425 H 0.5259 -0.1268 0.0159 0.029 Uiso 1 1 calc R . .
C427 C 0.4923(4) -0.0773(4) 0.1348(4) 0.0319(17) Uani 1 1 d U . .
H427 H 0.4558 -0.0852 0.1503 0.038 Uiso 1 1 calc R . .
C428 C 0.5557(3) -0.0292(3) 0.1692(3) 0.0233(14) Uani 1 1 d U . .
H428 H 0.5630 -0.0059 0.2088 0.028 Uiso 1 1 calc R . .
C429 C 0.7472(3) -0.0400(3) 0.1879(3) 0.0231(14) Uani 1 1 d U . .
H42D H 0.7068 -0.0778 0.1578 0.028 Uiso 1 1 calc R . .
H42E H 0.7729 -0.0587 0.2102 0.028 Uiso 1 1 calc R . .
C430 C 0.7262(3) 0.0015(3) 0.2297(3) 0.0217(14) Uani 1 1 d U . .
H43D H 0.7649 0.0325 0.2650 0.026 Uiso 1 1 calc R . .
H43E H 0.6903 -0.0283 0.2426 0.026 Uiso 1 1 calc R . .
C500 C 0.3796(3) 0.2544(4) 0.6542(3) 0.0252(15) Uani 1 1 d U . .
H500 H 0.4102 0.2722 0.6930 0.030 Uiso 1 1 calc R . .
C501 C 0.3788(4) 0.2976(4) 0.6215(4) 0.0320(17) Uani 1 1 d U . .
H501 H 0.4090 0.3441 0.6381 0.038 Uiso 1 1 calc R . .
C502 C 0.3350(4) 0.2742(4) 0.5651(3) 0.0264(15) Uani 1 1 d U . .
H502 H 0.3349 0.3040 0.5429 0.032 Uiso 1 1 calc R . .
C503 C 0.2908(4) 0.2057(4) 0.5414(3) 0.0259(15) Uani 1 1 d U . .
H503 H 0.2601 0.1884 0.5027 0.031 Uiso 1 1 calc R . .
C504 C 0.2919(4) 0.1628(3) 0.5749(3) 0.0253(15) Uani 1 1 d U . .
H504 H 0.2611 0.1165 0.5582 0.030 Uiso 1 1 calc R . .
C505 C 0.3361(3) 0.1848(4) 0.6318(3) 0.0254(14) Uani 1 1 d U . .
C506 C 0.1909(4) 0.2865(4) 0.4764(3) 0.0309(16) Uani 1 1 d U . .
H506 H 0.2229 0.3002 0.5139 0.037 Uiso 1 1 calc R . .
C507 C 0.1485(3) 0.3154(4) 0.3894(3) 0.0228(14) Uani 1 1 d U . .
C508 C 0.1954(4) 0.3335(4) 0.4456(3) 0.0258(15) Uani 1 1 d U . .
H508 H 0.2305 0.3780 0.4626 0.031 Uiso 1 1 calc R . .
C509 C 0.0987(4) 0.2477(4) 0.3681(4) 0.0288(16) Uani 1 1 d U . .
H509 H 0.0660 0.2328 0.3308 0.035 Uiso 1 1 calc R . .
C510 C 0.0949(4) 0.2020(4) 0.3989(4) 0.0327(17) Uani 1 1 d U . .
H510 H 0.0605 0.1571 0.3824 0.039 Uiso 1 1 calc R . .
C511 C 0.1411(4) 0.2214(4) 0.4535(4) 0.0345(17) Uani 1 1 d U . .
H511 H 0.1385 0.1904 0.4749 0.041 Uiso 1 1 calc R . .
C512 C 0.2661(3) 0.0663(3) 0.6465(3) 0.0217(14) Uani 1 1 d U . .
C513 C 0.2533(4) 0.0008(4) 0.6173(3) 0.0276(15) Uani 1 1 d U . .
H513 H 0.2894 -0.0072 0.6101 0.033 Uiso 1 1 calc R . .
C514 C 0.1891(4) -0.0531(4) 0.5984(3) 0.0317(16) Uani 1 1 d U . .
H514 H 0.1824 -0.0965 0.5780 0.038 Uiso 1 1 calc R . .
C515 C 0.1357(4) -0.0446(4) 0.6087(3) 0.0269(15) Uani 1 1 d U . .
H515 H 0.0926 -0.0816 0.5975 0.032 Uiso 1 1 calc R . .
C516 C 0.1468(4) 0.0203(4) 0.6361(3) 0.0294(16) Uani 1 1 d U . .
H516 H 0.1101 0.0281 0.6419 0.035 Uiso 1 1 calc R . .
C517 C 0.2105(4) 0.0735(4) 0.6550(3) 0.0260(15) Uani 1 1 d U . .
H517 H 0.2164 0.1168 0.6747 0.031 Uiso 1 1 calc R . .
C518 C 0.3602(3) 0.1696(3) 0.7398(3) 0.0242(14) Uani 1 1 d U . .
C519 C 0.4057(4) 0.1636(4) 0.7839(3) 0.0273(15) Uani 1 1 d U . .
H519 H 0.4305 0.1410 0.7723 0.033 Uiso 1 1 calc R . .
C520 C 0.4164(4) 0.1898(4) 0.8453(3) 0.0289(16) Uani 1 1 d U . .
H520 H 0.4496 0.1867 0.8735 0.035 Uiso 1 1 calc R . .
C521 C 0.3779(4) 0.2199(4) 0.8637(3) 0.0288(16) Uani 1 1 d U . .
H521 H 0.3821 0.2341 0.9044 0.035 Uiso 1 1 calc R . .
C522 C 0.3339(4) 0.2291(4) 0.8228(3) 0.0306(16) Uani 1 1 d U . .
H522 H 0.3092 0.2515 0.8352 0.037 Uiso 1 1 calc R . .
C523 C 0.3253(4) 0.2045(4) 0.7608(3) 0.0269(15) Uani 1 1 d U . .
H523 H 0.2952 0.2119 0.7332 0.032 Uiso 1 1 calc R . .
C524 C 0.3998(4) 0.1118(4) 0.6556(3) 0.0253(14) Uani 1 1 d U . .
C525 C 0.4908(4) 0.1241(5) 0.6127(4) 0.0389(18) Uani 1 1 d U . .
H525 H 0.5175 0.1453 0.5905 0.047 Uiso 1 1 calc R . .
C526 C 0.5023(4) 0.0762(5) 0.6339(4) 0.0388(18) Uani 1 1 d U . .
H526 H 0.5374 0.0656 0.6279 0.047 Uiso 1 1 calc R . .
C527 C 0.4604(4) 0.0441(4) 0.6643(4) 0.0365(18) Uani 1 1 d U . .
H527 H 0.4651 0.0091 0.6773 0.044 Uiso 1 1 calc R . .
C528 C 0.4119(4) 0.0628(4) 0.6755(4) 0.0323(16) Uani 1 1 d U . .
H528 H 0.3856 0.0414 0.6979 0.039 Uiso 1 1 calc R . .
C529 C 0.4415(4) 0.1421(4) 0.6229(3) 0.0306(16) Uani 1 1 d U . .
H529 H 0.4354 0.1753 0.6078 0.037 Uiso 1 1 calc R . .
C530 C 0.0774(3) 0.3676(4) 0.2539(3) 0.0248(14) Uani 1 1 d U . .
H530 H 0.0698 0.4024 0.2751 0.030 Uiso 1 1 calc R . .
C531 C 0.1010(4) 0.2691(4) 0.1890(3) 0.0331(17) Uani 1 1 d U . .
H531 H 0.1094 0.2352 0.1673 0.040 Uiso 1 1 calc R . .
C532 C 0.0654(3) 0.2966(4) 0.1590(3) 0.0322(17) Uani 1 1 d U . .
H532 H 0.0504 0.2829 0.1171 0.039 Uiso 1 1 calc R . .
C533 C 0.0525(4) 0.3441(4) 0.1916(3) 0.0305(16) Uani 1 1 d U . .
H533 H 0.0263 0.3618 0.1718 0.037 Uiso 1 1 calc R . .
C534 C 0.1247(4) 0.2905(4) 0.2507(3) 0.0279(15) Uani 1 1 d U . .
H534 H 0.1492 0.2711 0.2700 0.033 Uiso 1 1 calc R . .
C535 C 0.1132(3) 0.3398(3) 0.2848(3) 0.0209(13) Uani 1 1 d U . .
C536 C 0.2250(3) 0.4292(4) 0.3709(3) 0.0243(14) Uani 1 1 d U . .
C537 C 0.2630(4) 0.4273(4) 0.3315(3) 0.0235(14) Uani 1 1 d U . .
H537 H 0.2426 0.3919 0.2953 0.028 Uiso 1 1 calc R . .
C538 C 0.3290(4) 0.4754(4) 0.3441(4) 0.0297(16) Uani 1 1 d U . .
H538 H 0.3527 0.4716 0.3167 0.036 Uiso 1 1 calc R . .
C539 C 0.3604(4) 0.5284(4) 0.3954(4) 0.0299(16) Uani 1 1 d U . .
H539 H 0.4052 0.5612 0.4033 0.036 Uiso 1 1 calc R . .
C540 C 0.3256(4) 0.5332(4) 0.4355(3) 0.0285(15) Uani 1 1 d U . .
H540 H 0.3465 0.5695 0.4711 0.034 Uiso 1 1 calc R . .
C541 C 0.2592(4) 0.4840(4) 0.4231(3) 0.0269(15) Uani 1 1 d U . .
H541 H 0.2364 0.4880 0.4513 0.032 Uiso 1 1 calc R . .
C542 C 0.1048(3) 0.4060(4) 0.3847(3) 0.0222(14) Uani 1 1 d U . .
C543 C 0.0526(4) 0.3732(4) 0.4070(3) 0.0280(15) Uani 1 1 d U . .
H543 H 0.0433 0.3292 0.4085 0.034 Uiso 1 1 calc R . .
C544 C 0.0145(4) 0.4018(5) 0.4267(4) 0.0373(18) Uani 1 1 d U . .
H544 H -0.0202 0.3774 0.4411 0.045 Uiso 1 1 calc R . .
C545 C 0.0266(4) 0.4677(5) 0.4256(4) 0.0382(18) Uani 1 1 d U . .
H545 H 0.0009 0.4880 0.4396 0.046 Uiso 1 1 calc R . .
C546 C 0.0762(4) 0.5009(4) 0.4037(4) 0.0366(18) Uani 1 1 d U . .
H546 H 0.0852 0.5448 0.4020 0.044 Uiso 1 1 calc R . .
C547 C 0.1140(4) 0.4699(4) 0.3836(3) 0.0286(15) Uani 1 1 d U . .
H547 H 0.1479 0.4941 0.3684 0.034 Uiso 1 1 calc R . .
C550 C 0.0772(4) 0.7710(3) 0.1374(3) 0.0231(14) Uani 1 1 d U . .
C551 C 0.0840(4) 0.7225(4) 0.1634(3) 0.0295(16) Uani 1 1 d U . .
H551 H 0.1244 0.7354 0.1936 0.035 Uiso 1 1 calc R . .
C552 C 0.0337(4) 0.6570(4) 0.1462(4) 0.0305(16) Uani 1 1 d U . .
H552 H 0.0404 0.6257 0.1640 0.037 Uiso 1 1 calc R . .
C553 C -0.0257(4) 0.6376(4) 0.1036(4) 0.0317(17) Uani 1 1 d U . .
H553 H -0.0605 0.5931 0.0923 0.038 Uiso 1 1 calc R . .
C554 C -0.0346(4) 0.6830(4) 0.0773(4) 0.0337(17) Uani 1 1 d U . .
H554 H -0.0752 0.6697 0.0473 0.040 Uiso 1 1 calc R . .
C555 C 0.0167(4) 0.7492(4) 0.0950(4) 0.0297(16) Uani 1 1 d U . .
H555 H 0.0094 0.7802 0.0770 0.036 Uiso 1 1 calc R . .
C556 C 0.1897(4) 0.8436(4) 0.1157(3) 0.0238(14) Uani 1 1 d U . .
C557 C 0.2573(4) 0.8935(4) 0.1325(3) 0.0271(15) Uani 1 1 d U . .
H557 H 0.2746 0.9281 0.1690 0.033 Uiso 1 1 calc R . .
C558 C 0.2979(4) 0.8942(3) 0.0991(3) 0.0258(15) Uani 1 1 d U . .
H558 H 0.3423 0.9297 0.1120 0.031 Uiso 1 1 calc R . .
C559 C 0.2762(4) 0.8445(4) 0.0468(3) 0.0270(15) Uani 1 1 d U . .
H559 H 0.3058 0.8443 0.0243 0.032 Uiso 1 1 calc R . .
C560 C 0.2103(4) 0.7941(4) 0.0270(3) 0.0224(14) Uani 1 1 d U . .
H560 H 0.1941 0.7598 -0.0095 0.027 Uiso 1 1 calc R . .
C561 C 0.1682(4) 0.7947(4) 0.0616(3) 0.0254(15) Uani 1 1 d U . .
H561 H 0.1232 0.7603 0.0476 0.031 Uiso 1 1 calc R . .
C562 C 0.1122(4) 0.9015(4) 0.1426(3) 0.0270(15) Uani 1 1 d U . .
C563 C 0.1371(4) 0.9457(4) 0.1122(3) 0.0275(15) Uani 1 1 d U . .
H563 H 0.1722 0.9448 0.0972 0.033 Uiso 1 1 calc R . .
C564 C 0.1131(4) 0.9923(4) 0.1024(4) 0.0333(17) Uani 1 1 d U . .
H564 H 0.1320 1.0220 0.0814 0.040 Uiso 1 1 calc R . .
C565 C 0.0624(5) 0.9942(5) 0.1235(4) 0.0413(19) Uani 1 1 d U . .
H565 H 0.0463 1.0259 0.1179 0.050 Uiso 1 1 calc R . .
C566 C 0.0343(5) 0.9498(5) 0.1533(4) 0.043(2) Uani 1 1 d U . .
H566 H -0.0019 0.9498 0.1670 0.052 Uiso 1 1 calc R . .
C567 C 0.0606(4) 0.9045(4) 0.1628(4) 0.0356(18) Uani 1 1 d U . .
H567 H 0.0419 0.8750 0.1839 0.043 Uiso 1 1 calc R . .
C568 C 0.1813(4) 0.8699(3) 0.2269(3) 0.0273(15) Uani 1 1 d U . .
C569 C 0.1721(4) 0.9092(4) 0.2730(4) 0.0344(17) Uani 1 1 d U . .
H569 H 0.1451 0.9308 0.2634 0.041 Uiso 1 1 calc R . .
C570 C 0.2003(5) 0.9186(4) 0.3325(4) 0.043(2) Uani 1 1 d U . .
H570 H 0.1911 0.9446 0.3621 0.052 Uiso 1 1 calc R . .
C571 C 0.2413(5) 0.8899(4) 0.3477(4) 0.046(2) Uani 1 1 d U . .
H571 H 0.2594 0.8949 0.3880 0.056 Uiso 1 1 calc R . .
C572 C 0.2569(4) 0.8530(4) 0.3042(4) 0.0395(19) Uani 1 1 d U . .
H572 H 0.2866 0.8345 0.3149 0.047 Uiso 1 1 calc R . .
C573 C 0.2280(4) 0.8443(4) 0.2454(4) 0.0334(17) Uani 1 1 d U . .
H573 H 0.2396 0.8204 0.2162 0.040 Uiso 1 1 calc R . .
C100 C 0.3257(3) 0.1862(3) 0.4046(3) 0.0222(13) Uani 1 1 d U . .
C101 C 0.3121(4) 0.2376(4) 0.3870(3) 0.0228(13) Uani 1 1 d U . .
C102 C 0.3685(3) 0.2999(3) 0.4171(3) 0.0201(12) Uani 1 1 d U . .
C103 C 0.4178(3) 0.2877(3) 0.4523(3) 0.0227(13) Uani 1 1 d U . .
C104 C 0.3913(4) 0.2178(4) 0.4442(3) 0.0231(13) Uani 1 1 d U . .
C105 C 0.2753(4) 0.1142(4) 0.3898(4) 0.0325(18) Uani 1 1 d U . .
H10A H 0.2964 0.0850 0.3807 0.049 Uiso 1 1 calc R . .
H10B H 0.2373 0.1030 0.3556 0.049 Uiso 1 1 calc R . .
H10C H 0.2592 0.1076 0.4236 0.049 Uiso 1 1 calc R . .
C106 C 0.3702(4) 0.3669(4) 0.4188(3) 0.0258(15) Uani 1 1 d U . .
H10D H 0.3473 0.3649 0.3794 0.039 Uiso 1 1 calc R . .
H10E H 0.4169 0.4014 0.4317 0.039 Uiso 1 1 calc R . .
H10F H 0.3474 0.3779 0.4464 0.039 Uiso 1 1 calc R . .
C107 C 0.4799(4) 0.3417(4) 0.5006(3) 0.0277(16) Uani 1 1 d U . .
H10G H 0.4673 0.3569 0.5350 0.042 Uiso 1 1 calc R . .
H10H H 0.5012 0.3797 0.4864 0.042 Uiso 1 1 calc R . .
H10I H 0.5114 0.3236 0.5117 0.042 Uiso 1 1 calc R . .
C108 C 0.4195(4) 0.1854(4) 0.4820(4) 0.0314(17) Uani 1 1 d U . .
H10J H 0.3988 0.1810 0.5135 0.047 Uiso 1 1 calc R . .
H10K H 0.4682 0.2130 0.4994 0.047 Uiso 1 1 calc R . .
H10L H 0.4102 0.1408 0.4581 0.047 Uiso 1 1 calc R . .
C109 C 0.2436(4) 0.2269(4) 0.3532(3) 0.0308(17) Uani 1 1 d U . .
H10M H 0.2470 0.2685 0.3453 0.046 Uiso 1 1 calc R . .
H10N H 0.2130 0.2144 0.3766 0.046 Uiso 1 1 calc R . .
H10O H 0.2264 0.1910 0.3158 0.046 Uiso 1 1 calc R . .
C110 C 0.4886(3) 0.3954(3) 0.3527(3) 0.0204(13) Uani 1 1 d U . .
C111 C 0.5440(4) 0.4182(3) 0.4032(3) 0.0252(15) Uani 1 1 d U . .
H111 H 0.5552 0.3863 0.4165 0.030 Uiso 1 1 calc R . .
C112 C 0.5823(4) 0.4854(4) 0.4340(3) 0.0301(16) Uani 1 1 d U . .
H112 H 0.6199 0.4995 0.4676 0.036 Uiso 1 1 calc R . .
C113 C 0.5660(4) 0.5320(4) 0.4159(3) 0.0296(16) Uani 1 1 d U . .
H113 H 0.5925 0.5784 0.4368 0.036 Uiso 1 1 calc R . .
C114 C 0.5113(4) 0.5114(3) 0.3677(3) 0.0268(15) Uani 1 1 d U . .
H114 H 0.4993 0.5435 0.3560 0.032 Uiso 1 1 calc R . .
C115 C 0.4734(3) 0.4434(3) 0.3356(3) 0.0231(14) Uani 1 1 d U . .
H115 H 0.4365 0.4300 0.3016 0.028 Uiso 1 1 calc R . .
C116 C 0.4514(3) 0.1222(4) 0.3116(3) 0.0233(14) Uani 1 1 d U . .
C117 C 0.4047(4) 0.0682(4) 0.3252(3) 0.0264(15) Uani 1 1 d U . .
H117 H 0.3869 0.0778 0.3560 0.032 Uiso 1 1 calc R . .
C118 C 0.3849(4) 0.0027(4) 0.2946(4) 0.0320(17) Uani 1 1 d U . .
H118 H 0.3561 -0.0326 0.3059 0.038 Uiso 1 1 calc R . .
C119 C 0.4078(4) -0.0122(4) 0.2457(4) 0.0291(16) Uani 1 1 d U . .
H119 H 0.3935 -0.0575 0.2237 0.035 Uiso 1 1 calc R . .
C120 C 0.4510(4) 0.0400(4) 0.2307(3) 0.0295(16) Uani 1 1 d U . .
H120 H 0.4663 0.0300 0.1982 0.035 Uiso 1 1 calc R . .
C121 C 0.4725(3) 0.1066(4) 0.2621(3) 0.0243(14) Uani 1 1 d U . .
H121 H 0.5013 0.1415 0.2505 0.029 Uiso 1 1 calc R . .
C122 C 0.5390(3) 0.2119(4) 0.4228(3) 0.0266(15) Uani 1 1 d U . .
C123 C 0.5841(4) 0.2738(4) 0.4640(3) 0.0283(16) Uani 1 1 d U . .
H123 H 0.5844 0.3133 0.4566 0.034 Uiso 1 1 calc R . .
C124 C 0.6285(4) 0.2802(4) 0.5153(4) 0.0354(18) Uani 1 1 d U . .
H124 H 0.6590 0.3234 0.5422 0.043 Uiso 1 1 calc R . .
C125 C 0.6282(4) 0.2225(5) 0.5274(4) 0.045(2) Uani 1 1 d U . .
H125 H 0.6580 0.2261 0.5627 0.054 Uiso 1 1 calc R . .
C126 C 0.3837(4) 0.3072(3) 0.2479(3) 0.0202(13) Uani 1 1 d U . .
C127 C 0.3210(3) 0.3018(3) 0.2461(3) 0.0236(14) Uani 1 1 d U . .
H127 H 0.3056 0.2957 0.2790 0.028 Uiso 1 1 calc R . .
C128 C 0.2801(4) 0.3049(4) 0.1985(3) 0.0289(15) Uani 1 1 d U . .
H128 H 0.2372 0.3012 0.1990 0.035 Uiso 1 1 calc R . .
C129 C 0.3003(4) 0.3133(4) 0.1496(3) 0.0293(16) Uani 1 1 d U . .
H129 H 0.2715 0.3147 0.1164 0.035 Uiso 1 1 calc R . .
C130 C 0.3648(4) 0.3198(4) 0.1503(4) 0.0327(17) Uani 1 1 d U . .
H130 H 0.3798 0.3256 0.1171 0.039 Uiso 1 1 calc R . .
C131 C 0.4061(4) 0.3179(4) 0.1992(3) 0.0279(15) Uani 1 1 d U . .
H131 H 0.4500 0.3237 0.2001 0.034 Uiso 1 1 calc R . .
C132 C 0.4961(3) 0.2810(3) 0.2810(3) 0.0210(13) Uani 1 1 d U . .
H13A H 0.4698 0.2423 0.2446 0.025 Uiso 1 1 calc R . .
H13B H 0.5270 0.3188 0.2708 0.025 Uiso 1 1 calc R . .
C133 C 0.5363(3) 0.2618(3) 0.3261(3) 0.0232(14) Uani 1 1 d U . .
H13C H 0.5714 0.3028 0.3576 0.028 Uiso 1 1 calc R . .
H13D H 0.5585 0.2381 0.3067 0.028 Uiso 1 1 calc R . .
C690 C 0.5843(5) 0.1609(5) 0.4875(5) 0.053(3) Uani 1 1 d U . .
H690 H 0.5840 0.1218 0.4959 0.063 Uiso 1 1 calc R . .
C692 C 0.5409(4) 0.1537(4) 0.4357(4) 0.039(2) Uani 1 1 d U . .
H692 H 0.5120 0.1102 0.4085 0.047 Uiso 1 1 calc R . .
C700 C 0.6598(3) 0.3373(3) 1.1043(3) 0.0191(13) Uani 1 1 d U . .
C701 C 0.6510(3) 0.2917(3) 1.0518(3) 0.0208(13) Uani 1 1 d U . .
H701 H 0.6076 0.2556 1.0312 0.025 Uiso 1 1 calc R . .
C702 C 0.7033(4) 0.2970(4) 1.0287(3) 0.0226(14) Uani 1 1 d U . .
H702 H 0.6948 0.2655 0.9924 0.027 Uiso 1 1 calc R . .
C703 C 0.7671(4) 0.3476(4) 1.0579(3) 0.0235(14) Uani 1 1 d U . .
H703 H 0.8027 0.3516 1.0418 0.028 Uiso 1 1 calc R . .
C704 C 0.7788(3) 0.3926(4) 1.1111(3) 0.0255(15) Uani 1 1 d U . .
H704 H 0.8230 0.4267 1.1325 0.031 Uiso 1 1 calc R . .
C705 C 0.7261(3) 0.3878(3) 1.1332(3) 0.0216(14) Uani 1 1 d U . .
H705 H 0.7351 0.4199 1.1693 0.026 Uiso 1 1 calc R . .
C706 C 0.5396(3) 0.2602(3) 1.1165(3) 0.0197(13) Uani 1 1 d U . .
C707 C 0.4710(3) 0.2421(4) 1.1036(3) 0.0242(15) Uani 1 1 d U . .
H707 H 0.4553 0.2734 1.0956 0.029 Uiso 1 1 calc R . .
C708 C 0.4248(4) 0.1785(4) 1.1021(3) 0.0283(16) Uani 1 1 d U . .
H708 H 0.3784 0.1675 1.0922 0.034 Uiso 1 1 calc R . .
C709 C 0.4446(3) 0.1327(3) 1.1145(3) 0.0255(15) Uani 1 1 d U . .
H709 H 0.4129 0.0906 1.1147 0.031 Uiso 1 1 calc R . .
C710 C 0.5124(4) 0.1483(4) 1.1269(4) 0.0269(16) Uani 1 1 d U . .
H710 H 0.5272 0.1164 1.1349 0.032 Uiso 1 1 calc R . .
C711 C 0.5585(3) 0.2113(4) 1.1277(3) 0.0262(15) Uani 1 1 d U . .
H711 H 0.6046 0.2211 1.1361 0.031 Uiso 1 1 calc R . .
C712 C 0.5663(3) 0.3742(3) 1.0839(3) 0.0201(13) Uani 1 1 d U . .
C713 C 0.5216(3) 0.3377(4) 1.0269(3) 0.0224(14) Uani 1 1 d U . .
H713 H 0.5040 0.2902 1.0146 0.027 Uiso 1 1 calc R . .
C714 C 0.5015(3) 0.3686(4) 0.9869(3) 0.0239(14) Uani 1 1 d U . .
H714 H 0.4709 0.3421 0.9486 0.029 Uiso 1 1 calc R . .
C715 C 0.5273(4) 0.4382(4) 1.0042(3) 0.0273(15) Uani 1 1 d U . .
H715 H 0.5144 0.4598 0.9780 0.033 Uiso 1 1 calc R . .
C716 C 0.5719(3) 0.4756(3) 1.0603(3) 0.0249(15) Uani 1 1 d U . .
H716 H 0.5893 0.5230 1.0729 0.030 Uiso 1 1 calc R . .
C717 C 0.5910(4) 0.4436(3) 1.0982(3) 0.0241(14) Uani 1 1 d U . .
H717 H 0.6228 0.4705 1.1359 0.029 Uiso 1 1 calc R . .
C718 C 0.6197(3) 0.3758(3) 1.1973(3) 0.0195(13) Uani 1 1 d U . .
C719 C 0.6616(3) 0.3607(4) 1.2359(3) 0.0229(14) Uani 1 1 d U . .
H719 H 0.6770 0.3301 1.2195 0.027 Uiso 1 1 calc R . .
C720 C 0.6823(3) 0.3878(4) 1.2973(3) 0.0242(14) Uani 1 1 d U . .
H720 H 0.7111 0.3761 1.3219 0.029 Uiso 1 1 calc R . .
C721 C 0.6597(3) 0.4326(4) 1.3216(3) 0.0246(15) Uani 1 1 d U . .
H721 H 0.6737 0.4524 1.3631 0.030 Uiso 1 1 calc R . .
C722 C 0.6177(4) 0.4477(3) 1.2857(3) 0.0276(15) Uani 1 1 d U . .
H722 H 0.6018 0.4776 1.3023 0.033 Uiso 1 1 calc R . .
C723 C 0.5975(3) 0.4194(3) 1.2241(3) 0.0218(13) Uani 1 1 d U . .
H723 H 0.5677 0.4305 1.2001 0.026 Uiso 1 1 calc R . .
Cl1 Cl 0.09407(10) 1.22257(11) 0.02256(9) 0.0415(5) Uani 1 1 d U . .
Cl2 Cl 0.01685(12) 1.10265(13) 0.05033(11) 0.0511(6) Uani 1 1 d U . .
Cl3 Cl 0.74283(12) 0.38377(12) 0.45970(11) 0.0511(6) Uani 1 1 d U . .
Cl4 Cl 0.85330(13) 0.43102(18) 0.41089(12) 0.0660(8) Uani 1 1 d U . .
C1S C 0.0139(5) 1.1528(5) 0.0066(4) 0.045(2) Uani 1 1 d U . .
H1S1 H -0.0190 1.1696 0.0128 0.054 Uiso 1 1 calc R . .
H1S2 H -0.0015 1.1258 -0.0354 0.054 Uiso 1 1 calc R . .
C2S C 0.8087(4) 0.4558(5) 0.4534(4) 0.041(2) Uani 1 1 d U . .
H2S1 H 0.7891 0.4816 0.4348 0.050 Uiso 1 1 calc R . .
H2S2 H 0.8397 0.4854 0.4931 0.050 Uiso 1 1 calc R . .
Cl6 Cl 0.3208(2) 0.9263(2) 0.5127(2) 0.0675(15) Uani 0.644(8) 1 d PU A 1
C3S C 0.3554(17) 1.0076(11) 0.5018(17) 0.070(7) Uani 0.644(8) 1 d PU A 1
H3S1 H 0.3199 1.0152 0.4781 0.085 Uiso 0.644(8) 1 calc PR A 1
H3S2 H 0.3787 1.0439 0.5399 0.085 Uiso 0.644(8) 1 calc PR A 1
Cl5 Cl 0.2946(5) 1.0078(5) 0.4850(4) 0.076(3) Uani 0.356(8) 1 d PU A 2
C3SA C 0.353(2) 0.9854(18) 0.505(2) 0.048(7) Uani 0.356(8) 1 d PU A 2
H3S3 H 0.3316 0.9367 0.4994 0.058 Uiso 0.356(8) 1 calc PR A 2
H3S4 H 0.3772 1.0091 0.5473 0.058 Uiso 0.356(8) 1 calc PR A 2
Cl8 Cl 0.41313(15) 1.00364(15) 0.46309(13) 0.0659(7) Uani 1 1 d U . .

loop_
_atom_site_aniso_label
_atom_site_aniso_U_11
_atom_site_aniso_U_22
_atom_site_aniso_U_33
_atom_site_aniso_U_23
_atom_site_aniso_U_13
_atom_site_aniso_U_12
B1 0.024(3) 0.020(3) 0.025(4) 0.009(3) 0.010(3) 0.009(3)
As2 0.0329(5) 0.0462(6) 0.0452(6) 0.0104(5) 0.0072(4) 0.0057(4)
Fe2 0.0116(5) 0.0170(5) 0.0182(5) 0.0089(4) 0.0027(4) 0.0032(4)
Fe3 0.0176(5) 0.0130(5) 0.0193(5) 0.0045(4) 0.0058(4) 0.0043(4)
As3 0.0605(8) 0.0487(7) 0.0610(8) 0.0142(6) -0.0049(6) 0.0188(6)
B3 0.015(3) 0.024(3) 0.022(3) 0.003(3) 0.004(3) 0.008(3)
As4 0.0242(4) 0.0443(6) 0.0391(5) 0.0137(4) 0.0024(4) -0.0011(4)
Fe4 0.0140(5) 0.0156(5) 0.0183(5) 0.0073(4) 0.0046(4) 0.0058(4)
B5 0.027(4) 0.023(4) 0.024(4) 0.008(3) 0.009(3) 0.007(3)
As1 0.0347(5) 0.0216(4) 0.0363(5) 0.0034(4) 0.0067(4) 0.0018(3)
Fe1 0.0134(5) 0.0151(5) 0.0166(5) 0.0040(4) 0.0056(4) 0.0028(4)
B7 0.018(3) 0.019(3) 0.018(3) 0.008(3) 0.007(3) 0.007(3)
P20 0.0142(7) 0.0165(8) 0.0187(8) 0.0059(6) 0.0034(6) 0.0039(6)
C20 0.023(3) 0.028(4) 0.022(4) 0.010(3) 0.004(3) 0.004(3)
P21 0.0133(7) 0.0215(8) 0.0206(8) 0.0098(7) 0.0049(6) 0.0038(6)
C21 0.043(5) 0.024(3) 0.030(4) 0.013(3) 0.006(3) 0.012(3)
P22 0.0179(8) 0.0209(8) 0.0203(8) 0.0101(7) 0.0046(7) 0.0053(7)
C22 0.020(3) 0.037(4) 0.024(4) 0.016(3) 0.009(3) 0.012(3)
P23 0.0190(9) 0.0281(10) 0.0280(10) -0.0016(8) 0.0012(8) 0.0050(7)
C23 0.019(3) 0.027(4) 0.022(3) 0.010(3) 0.006(3) 0.000(3)
P24 0.0169(8) 0.0127(7) 0.0102(7) 0.0073(6) -0.0046(6) -0.0008(6)
C24 0.026(4) 0.026(4) 0.025(4) 0.008(3) 0.008(3) 0.011(3)
P30 0.0181(8) 0.0172(8) 0.0217(9) 0.0067(7) 0.0058(7) 0.0072(6)
C30 0.034(4) 0.032(4) 0.028(4) 0.017(3) 0.017(3) 0.017(3)
P31 0.0237(9) 0.0151(8) 0.0217(9) 0.0064(7) 0.0076(7) 0.0067(7)
C31 0.030(4) 0.034(4) 0.017(3) 0.002(3) 0.004(3) 0.006(3)
P32 0.0219(8) 0.0159(8) 0.0208(8) 0.0041(7) 0.0045(7) 0.0054(7)
C32 0.048(5) 0.018(3) 0.031(4) 0.009(3) 0.017(4) 0.014(3)
P33 0.0170(8) 0.0107(7) 0.0245(9) 0.0016(7) -0.0010(7) -0.0023(6)
C33 0.035(4) 0.054(5) 0.035(4) 0.019(4) 0.016(3) 0.032(4)
P34 0.0173(8) 0.0367(11) 0.0184(9) -0.0114(8) 0.0051(7) 0.0035(8)
C34 0.019(3) 0.030(4) 0.042(5) 0.009(3) 0.008(3) 0.005(3)
P40 0.0149(8) 0.0150(8) 0.0222(8) 0.0090(6) 0.0052(6) 0.0049(6)
C40 0.048(5) 0.059(6) 0.038(5) 0.031(4) 0.025(4) 0.039(5)
P41 0.0211(8) 0.0177(8) 0.0210(9) 0.0073(7) 0.0057(7) 0.0089(7)
C41 0.023(3) 0.036(4) 0.039(5) 0.024(4) 0.005(3) 0.006(3)
P42 0.0166(8) 0.0162(8) 0.0225(8) 0.0086(7) 0.0046(7) 0.0055(6)
C42 0.025(4) 0.018(3) 0.026(4) 0.007(3) 0.009(3) 0.007(3)
P43 0.0305(10) 0.0252(10) 0.0331(11) -0.0057(8) -0.0031(8) 0.0141(8)
C43 0.022(3) 0.027(4) 0.024(4) 0.011(3) 0.006(3) 0.013(3)
P44 0.0420(12) 0.0231(9) 0.0219(10) 0.0105(8) -0.0011(9) 0.0017(8)
C44 0.041(4) 0.020(3) 0.027(4) 0.007(3) 0.004(3) 0.009(3)
P11 0.0169(8) 0.0176(8) 0.0223(9) 0.0056(7) 0.0069(7) 0.0054(6)
P10 0.0178(8) 0.0123(7) 0.0178(8) 0.0030(6) 0.0060(6) 0.0026(6)
P12 0.0150(8) 0.0141(7) 0.0212(8) 0.0033(6) 0.0054(6) 0.0026(6)
P14 0.0209(9) 0.0300(10) 0.0162(9) 0.0001(7) 0.0064(7) 0.0010(7)
P13 0.0240(9) 0.0264(9) 0.0293(10) -0.0053(8) -0.0050(8) 0.0115(8)
C200 0.013(3) 0.030(3) 0.021(3) 0.014(2) 0.004(2) 0.006(2)
C201 0.026(3) 0.024(3) 0.019(3) 0.013(2) 0.007(3) 0.011(3)
C202 0.016(3) 0.028(3) 0.020(3) 0.014(2) 0.006(2) 0.009(2)
C203 0.017(3) 0.022(3) 0.017(3) 0.009(2) 0.005(2) 0.005(2)
C204 0.019(3) 0.024(3) 0.020(3) 0.012(2) 0.010(2) 0.009(2)
C205 0.024(3) 0.023(3) 0.020(3) 0.006(3) 0.001(3) 0.009(3)
C206 0.027(3) 0.031(4) 0.035(4) 0.016(3) 0.012(3) 0.015(3)
C207 0.024(3) 0.039(4) 0.028(4) 0.011(3) 0.004(3) 0.018(3)
C208 0.020(3) 0.039(4) 0.029(4) 0.001(3) 0.000(3) 0.013(3)
C209 0.017(3) 0.031(4) 0.036(4) 0.004(3) 0.002(3) 0.004(3)
C210 0.014(3) 0.023(3) 0.041(4) 0.009(3) 0.003(3) 0.006(3)
C211 0.026(3) 0.021(3) 0.023(3) 0.008(3) 0.008(3) 0.009(3)
C212 0.019(3) 0.025(4) 0.032(4) 0.008(3) 0.004(3) 0.006(3)
C213 0.025(4) 0.027(4) 0.036(4) -0.002(3) 0.001(3) 0.008(3)
C214 0.041(4) 0.031(4) 0.024(4) 0.003(3) 0.006(3) 0.015(3)
C215 0.034(4) 0.033(4) 0.034(4) 0.009(3) 0.015(3) 0.015(3)
C216 0.030(4) 0.032(4) 0.028(4) 0.017(3) 0.016(3) 0.014(3)
C217 0.015(3) 0.029(3) 0.022(3) 0.010(3) 0.006(3) 0.007(3)
C218 0.023(3) 0.031(4) 0.028(3) 0.017(3) 0.009(3) 0.009(3)
C219 0.024(4) 0.034(4) 0.027(4) 0.012(3) 0.008(3) 0.004(3)
C220 0.018(3) 0.040(4) 0.023(4) 0.004(3) 0.009(3) 0.004(3)
C221 0.025(4) 0.028(4) 0.040(4) 0.008(3) 0.015(3) 0.012(3)
C222 0.026(4) 0.032(4) 0.024(3) 0.013(3) 0.012(3) 0.009(3)
C223 0.016(3) 0.027(3) 0.025(3) 0.015(3) 0.007(3) 0.004(3)
C224 0.019(3) 0.036(4) 0.024(4) 0.010(3) 0.006(3) 0.004(3)
C225 0.020(3) 0.053(5) 0.031(4) 0.014(3) 0.008(3) 0.013(3)
C226 0.011(3) 0.065(6) 0.034(4) 0.012(4) -0.002(3) 0.005(3)
C227 0.024(4) 0.052(5) 0.019(4) 0.006(3) 0.002(3) -0.001(3)
C228 0.021(3) 0.035(4) 0.025(4) 0.008(3) 0.007(3) 0.009(3)
C229 0.023(3) 0.019(3) 0.026(3) 0.008(3) 0.010(3) 0.010(3)
C230 0.017(3) 0.021(3) 0.023(4) 0.009(3) 0.005(3) 0.004(3)
C300 0.021(3) 0.023(3) 0.026(3) 0.011(3) 0.013(3) 0.008(2)
C301 0.021(3) 0.027(3) 0.025(3) 0.008(3) 0.012(2) 0.010(3)
C302 0.025(3) 0.019(3) 0.019(3) 0.006(2) 0.012(2) 0.007(2)
C303 0.025(3) 0.025(3) 0.025(3) 0.012(3) 0.014(3) 0.012(3)
C304 0.020(3) 0.018(3) 0.021(3) 0.004(3) 0.007(2) 0.004(2)
C305 0.025(3) 0.025(3) 0.029(4) 0.002(3) 0.001(3) 0.014(3)
C306 0.032(4) 0.037(4) 0.028(4) 0.007(3) 0.008(3) 0.024(3)
C307 0.045(5) 0.057(5) 0.031(4) 0.013(4) 0.006(4) 0.032(4)
C308 0.043(5) 0.058(6) 0.038(5) -0.008(4) -0.018(4) 0.023(4)
C309 0.031(4) 0.041(5) 0.058(6) -0.003(4) -0.006(4) 0.006(4)
C310 0.028(4) 0.034(4) 0.041(4) 0.003(3) 0.004(3) 0.011(3)
C311 0.023(3) 0.020(3) 0.013(3) 0.007(2) 0.004(3) 0.006(2)
C312 0.033(4) 0.030(3) 0.023(4) 0.009(3) 0.006(3) 0.018(3)
C313 0.042(4) 0.037(4) 0.031(4) 0.012(3) 0.014(4) 0.024(4)
C314 0.050(4) 0.024(3) 0.025(4) 0.012(3) 0.007(3) 0.021(3)
C315 0.026(4) 0.020(3) 0.031(4) 0.011(3) 0.003(3) 0.003(3)
C316 0.024(3) 0.020(3) 0.024(4) 0.005(3) 0.004(3) 0.004(3)
C317 0.023(3) 0.020(3) 0.026(3) 0.007(3) 0.006(3) 0.006(3)
C318 0.035(4) 0.028(4) 0.034(4) 0.011(3) 0.000(3) 0.008(3)
C319 0.042(5) 0.025(4) 0.043(5) 0.013(3) 0.003(4) 0.007(3)
C320 0.040(5) 0.027(4) 0.031(4) 0.006(3) 0.006(3) 0.008(3)
C321 0.030(4) 0.038(4) 0.022(4) 0.004(3) 0.007(3) 0.005(3)
C322 0.023(4) 0.028(3) 0.034(4) 0.014(3) 0.010(3) 0.006(3)
C323 0.023(3) 0.010(3) 0.024(3) 0.004(2) 0.006(3) 0.001(2)
C324 0.030(4) 0.029(4) 0.025(3) 0.006(3) 0.010(3) 0.004(3)
C325 0.027(4) 0.030(4) 0.022(4) 0.004(3) 0.005(3) -0.003(3)
C326 0.037(4) 0.029(4) 0.026(4) 0.013(3) -0.005(3) 0.005(3)
C327 0.027(4) 0.031(4) 0.043(4) 0.015(4) 0.010(3) 0.012(3)
C328 0.022(3) 0.024(3) 0.023(3) 0.006(3) 0.003(3) 0.008(3)
C329 0.028(4) 0.023(3) 0.043(5) 0.017(3) 0.020(3) 0.013(3)
C330 0.018(3) 0.016(3) 0.029(4) 0.010(3) 0.009(3) 0.007(2)
C353 0.017(3) 0.025(4) 0.034(4) 0.007(3) -0.003(3) 0.006(3)
C400 0.022(3) 0.026(3) 0.026(3) 0.013(3) 0.011(3) 0.012(3)
C401 0.017(3) 0.028(3) 0.026(3) 0.018(3) 0.007(3) 0.008(2)
C402 0.024(3) 0.025(3) 0.020(3) 0.013(2) 0.008(3) 0.012(3)
C403 0.021(3) 0.026(3) 0.019(3) 0.014(2) 0.005(2) 0.010(2)
C404 0.022(3) 0.024(3) 0.024(3) 0.013(2) 0.004(3) 0.008(2)
C405 0.025(3) 0.021(3) 0.023(3) 0.010(3) 0.004(3) 0.013(3)
C406 0.030(4) 0.026(4) 0.039(4) 0.004(3) 0.005(3) 0.013(3)
C407 0.041(4) 0.029(4) 0.033(4) 0.001(3) -0.002(3) 0.016(3)
C408 0.049(5) 0.036(4) 0.043(5) 0.000(4) 0.003(4) 0.030(4)
C409 0.042(4) 0.037(4) 0.047(5) 0.003(4) 0.018(4) 0.025(4)
C410 0.035(4) 0.029(4) 0.037(4) 0.012(3) 0.018(3) 0.020(3)
C411 0.024(3) 0.017(3) 0.025(3) 0.005(3) 0.005(3) 0.010(3)
C412 0.029(4) 0.028(4) 0.046(5) 0.015(3) 0.001(3) 0.006(3)
C413 0.040(4) 0.035(5) 0.058(6) 0.024(4) -0.006(4) 0.015(4)
C414 0.022(4) 0.026(4) 0.050(5) 0.002(3) -0.011(3) 0.010(3)
C415 0.021(3) 0.028(4) 0.035(4) 0.002(3) 0.006(3) 0.005(3)
C416 0.019(3) 0.039(4) 0.028(4) 0.011(3) 0.008(3) 0.012(3)
C417 0.019(3) 0.022(3) 0.028(3) 0.011(3) 0.010(3) 0.006(3)
C418 0.024(4) 0.022(3) 0.029(3) 0.004(3) 0.004(3) 0.009(3)
C419 0.040(5) 0.040(4) 0.023(4) 0.006(3) 0.008(3) 0.020(4)
C420 0.019(3) 0.023(4) 0.038(4) -0.002(3) 0.005(3) 0.008(3)
C421 0.027(4) 0.028(4) 0.043(4) 0.012(3) 0.017(3) 0.015(3)
C422 0.024(4) 0.031(4) 0.033(4) 0.014(3) 0.016(3) 0.013(3)
C423 0.013(3) 0.020(3) 0.023(3) 0.009(2) 0.002(2) 0.006(2)
C424 0.027(3) 0.024(3) 0.032(4) 0.011(3) 0.009(3) 0.013(3)
C425 0.027(3) 0.018(3) 0.022(3) 0.006(3) -0.001(3) 0.009(3)
C427 0.018(3) 0.032(4) 0.041(4) 0.008(3) 0.009(3) 0.008(3)
C428 0.019(3) 0.018(3) 0.026(4) 0.004(3) 0.005(3) 0.005(3)
C429 0.021(3) 0.020(3) 0.028(4) 0.012(3) 0.007(3) 0.008(3)
C430 0.014(3) 0.024(3) 0.028(4) 0.016(3) 0.007(3) 0.005(3)
C500 0.013(3) 0.026(3) 0.029(4) 0.010(3) 0.001(3) 0.002(3)
C501 0.024(4) 0.032(4) 0.041(4) 0.019(3) 0.013(3) 0.009(3)
C502 0.022(3) 0.028(3) 0.029(4) 0.015(3) 0.010(3) 0.007(3)
C503 0.024(3) 0.028(3) 0.028(4) 0.007(3) 0.009(3) 0.015(3)
C504 0.029(4) 0.015(3) 0.029(4) 0.005(3) 0.009(3) 0.008(3)
C505 0.019(3) 0.026(3) 0.033(4) 0.010(3) 0.008(3) 0.010(3)
C506 0.046(4) 0.043(4) 0.026(4) 0.017(3) 0.019(3) 0.035(3)
C507 0.022(3) 0.029(3) 0.021(3) 0.007(3) 0.009(3) 0.014(3)
C508 0.029(4) 0.028(4) 0.022(3) 0.004(3) 0.007(3) 0.015(3)
C509 0.022(3) 0.024(3) 0.034(4) 0.005(3) 0.008(3) 0.006(3)
C510 0.033(4) 0.026(4) 0.050(5) 0.015(3) 0.026(3) 0.017(3)
C511 0.046(5) 0.036(4) 0.042(4) 0.020(4) 0.027(4) 0.029(4)
C512 0.022(3) 0.025(3) 0.017(3) 0.009(3) 0.003(3) 0.010(3)
C513 0.030(4) 0.026(3) 0.024(4) 0.007(3) 0.007(3) 0.010(3)
C514 0.039(4) 0.026(4) 0.022(4) 0.005(3) 0.003(3) 0.011(3)
C515 0.025(3) 0.023(3) 0.021(4) 0.007(3) -0.001(3) 0.003(3)
C516 0.018(3) 0.027(4) 0.035(4) 0.007(3) 0.007(3) 0.005(3)
C517 0.022(3) 0.023(3) 0.025(4) 0.005(3) 0.006(3) 0.005(3)
C518 0.019(3) 0.022(3) 0.027(3) 0.010(3) 0.008(3) 0.003(3)
C519 0.025(4) 0.023(4) 0.031(4) 0.011(3) 0.010(3) 0.006(3)
C520 0.025(4) 0.029(4) 0.023(3) 0.013(3) 0.003(3) 0.002(3)
C521 0.027(4) 0.023(4) 0.022(3) 0.007(3) 0.008(3) -0.004(3)
C522 0.019(3) 0.030(4) 0.032(4) 0.002(3) 0.009(3) 0.003(3)
C523 0.024(4) 0.025(4) 0.025(3) 0.004(3) 0.005(3) 0.007(3)
C524 0.020(3) 0.025(4) 0.028(4) 0.006(3) 0.004(3) 0.009(3)
C525 0.033(4) 0.054(5) 0.032(4) 0.011(4) 0.012(3) 0.021(4)
C526 0.031(4) 0.052(5) 0.030(4) 0.000(4) 0.010(3) 0.022(4)
C527 0.034(4) 0.038(4) 0.032(4) 0.004(3) -0.002(3) 0.020(3)
C528 0.030(4) 0.038(4) 0.035(4) 0.015(3) 0.009(3) 0.019(3)
C529 0.023(4) 0.034(4) 0.025(4) 0.006(3) 0.004(3) 0.007(3)
C530 0.017(3) 0.023(3) 0.026(3) 0.006(3) 0.003(3) 0.004(3)
C531 0.024(4) 0.037(4) 0.023(4) 0.000(3) 0.004(3) 0.005(3)
C532 0.014(3) 0.036(4) 0.024(4) 0.000(3) 0.000(3) -0.003(3)
C533 0.023(4) 0.034(4) 0.029(4) 0.017(3) 0.006(3) 0.004(3)
C534 0.022(4) 0.032(4) 0.022(3) 0.003(3) 0.007(3) 0.008(3)
C535 0.015(3) 0.020(3) 0.022(3) 0.006(3) 0.004(2) 0.003(2)
C536 0.020(3) 0.022(3) 0.031(4) 0.007(3) 0.007(3) 0.011(3)
C537 0.025(3) 0.030(4) 0.020(3) 0.008(3) 0.008(3) 0.016(3)
C538 0.024(3) 0.036(4) 0.034(4) 0.015(3) 0.010(3) 0.015(3)
C539 0.022(3) 0.031(4) 0.034(4) 0.013(3) 0.008(3) 0.009(3)
C540 0.029(4) 0.021(3) 0.032(4) 0.007(3) 0.005(3) 0.009(3)
C541 0.024(3) 0.027(4) 0.028(4) 0.007(3) 0.004(3) 0.012(3)
C542 0.013(3) 0.026(3) 0.021(3) 0.003(3) -0.003(2) 0.009(3)
C543 0.025(4) 0.041(4) 0.017(3) 0.009(3) 0.004(3) 0.014(3)
C544 0.030(4) 0.068(5) 0.032(4) 0.023(4) 0.016(3) 0.034(4)
C545 0.035(4) 0.056(5) 0.030(4) 0.007(4) 0.006(3) 0.032(4)
C546 0.043(5) 0.035(4) 0.035(4) 0.006(3) 0.003(3) 0.028(4)
C547 0.018(3) 0.029(4) 0.029(4) 0.000(3) -0.001(3) 0.009(3)
C550 0.025(3) 0.022(3) 0.021(3) 0.003(3) 0.013(3) 0.009(3)
C551 0.033(4) 0.022(3) 0.029(4) 0.004(3) 0.013(3) 0.009(3)
C552 0.035(4) 0.026(4) 0.031(4) 0.008(3) 0.018(3) 0.010(3)
C553 0.034(4) 0.021(3) 0.033(4) -0.003(3) 0.016(3) 0.008(3)
C554 0.020(3) 0.033(4) 0.033(4) -0.004(3) 0.001(3) 0.008(3)
C555 0.031(4) 0.026(4) 0.033(4) 0.009(3) 0.013(3) 0.012(3)
C556 0.032(3) 0.024(3) 0.025(3) 0.014(3) 0.012(3) 0.018(3)
C557 0.028(3) 0.022(3) 0.029(4) 0.002(3) 0.005(3) 0.013(3)
C558 0.029(4) 0.017(3) 0.033(4) 0.012(3) 0.009(3) 0.011(3)
C559 0.031(4) 0.035(4) 0.030(4) 0.021(3) 0.018(3) 0.019(3)
C560 0.028(3) 0.031(4) 0.014(3) 0.010(3) 0.008(3) 0.018(3)
C561 0.022(3) 0.030(4) 0.030(4) 0.012(3) 0.010(3) 0.015(3)
C562 0.025(4) 0.027(3) 0.027(4) 0.004(3) 0.007(3) 0.012(3)
C563 0.032(4) 0.023(3) 0.024(4) 0.004(3) 0.007(3) 0.010(3)
C564 0.030(4) 0.022(4) 0.036(4) 0.003(3) 0.001(3) 0.008(3)
C565 0.043(5) 0.040(5) 0.046(5) 0.009(4) 0.007(4) 0.029(4)
C566 0.034(4) 0.039(5) 0.055(6) 0.006(4) 0.015(4) 0.019(4)
C567 0.032(4) 0.026(4) 0.052(5) 0.012(4) 0.022(4) 0.011(3)
C568 0.032(4) 0.014(3) 0.025(3) 0.005(3) 0.008(3) 0.000(3)
C569 0.028(4) 0.025(4) 0.030(4) -0.001(3) 0.016(3) -0.006(3)
C570 0.046(5) 0.027(4) 0.033(4) 0.001(3) 0.023(4) -0.007(3)
C571 0.041(5) 0.034(5) 0.031(4) 0.009(3) -0.003(4) -0.009(3)
C572 0.032(4) 0.028(4) 0.036(4) 0.012(3) 0.003(3) -0.005(3)
C573 0.033(4) 0.018(3) 0.033(4) 0.006(3) 0.005(3) -0.001(3)
C100 0.019(3) 0.022(3) 0.021(3) 0.004(3) 0.010(2) 0.004(2)
C101 0.022(3) 0.026(3) 0.022(3) 0.007(3) 0.011(2) 0.010(3)
C102 0.021(3) 0.020(3) 0.018(3) 0.006(2) 0.011(2) 0.006(2)
C103 0.022(3) 0.022(3) 0.024(3) 0.006(2) 0.012(2) 0.008(2)
C104 0.026(3) 0.026(3) 0.021(3) 0.009(3) 0.011(3) 0.012(3)
C105 0.034(4) 0.020(3) 0.040(5) 0.006(3) 0.022(4) 0.005(3)
C106 0.032(4) 0.025(3) 0.022(4) 0.004(3) 0.010(3) 0.016(3)
C107 0.025(4) 0.032(4) 0.025(4) 0.007(3) 0.006(3) 0.013(3)
C108 0.037(4) 0.032(4) 0.032(4) 0.018(3) 0.014(3) 0.017(3)
C109 0.017(3) 0.039(4) 0.030(4) 0.006(3) 0.005(3) 0.010(3)
C110 0.021(3) 0.016(3) 0.022(3) 0.004(2) 0.011(3) 0.005(2)
C111 0.026(4) 0.018(3) 0.025(4) 0.005(3) 0.006(3) 0.006(3)
C112 0.030(4) 0.019(3) 0.025(4) -0.003(3) 0.002(3) 0.004(3)
C113 0.033(4) 0.018(3) 0.030(4) 0.003(3) 0.013(3) 0.006(3)
C114 0.033(4) 0.017(3) 0.030(4) 0.007(3) 0.014(3) 0.008(3)
C115 0.019(3) 0.020(3) 0.027(4) 0.005(3) 0.007(3) 0.006(3)
C116 0.020(3) 0.024(3) 0.020(3) 0.002(3) 0.006(3) 0.007(3)
C117 0.031(4) 0.025(3) 0.026(4) 0.009(3) 0.015(3) 0.012(3)
C118 0.031(4) 0.028(4) 0.031(4) 0.010(3) 0.006(3) 0.009(3)
C119 0.021(3) 0.020(3) 0.036(4) -0.001(3) 0.003(3) 0.007(3)
C120 0.025(4) 0.032(4) 0.023(4) -0.003(3) 0.006(3) 0.011(3)
C121 0.021(3) 0.022(3) 0.028(4) 0.003(3) 0.012(3) 0.007(3)
C122 0.016(3) 0.029(4) 0.030(4) 0.010(3) 0.005(3) 0.007(3)
C123 0.032(4) 0.020(3) 0.030(4) 0.008(3) 0.010(3) 0.010(3)
C124 0.026(4) 0.031(4) 0.036(4) 0.011(3) 0.002(3) 0.004(3)
C125 0.035(5) 0.045(5) 0.049(5) 0.018(4) -0.004(4) 0.019(4)
C126 0.026(3) 0.014(3) 0.018(3) 0.007(2) 0.007(3) 0.005(3)
C127 0.023(3) 0.017(3) 0.025(3) 0.003(3) 0.009(3) 0.004(3)
C128 0.031(4) 0.022(3) 0.031(4) 0.005(3) 0.007(3) 0.013(3)
C129 0.038(4) 0.020(3) 0.024(3) 0.002(3) 0.004(3) 0.013(3)
C130 0.047(4) 0.031(4) 0.023(4) 0.007(3) 0.013(3) 0.020(4)
C131 0.026(4) 0.031(4) 0.025(4) 0.006(3) 0.009(3) 0.012(3)
C132 0.020(3) 0.017(3) 0.025(4) 0.004(3) 0.014(3) 0.004(3)
C133 0.019(3) 0.021(3) 0.026(4) 0.005(3) 0.007(3) 0.006(3)
C690 0.056(6) 0.039(4) 0.060(6) 0.023(4) 0.002(5) 0.023(4)
C692 0.038(4) 0.021(4) 0.054(5) 0.015(3) 0.004(4) 0.012(3)
C700 0.021(3) 0.019(3) 0.020(3) 0.009(3) 0.007(3) 0.008(2)
C701 0.019(3) 0.025(3) 0.022(3) 0.009(3) 0.007(3) 0.013(3)
C702 0.026(3) 0.027(3) 0.026(4) 0.015(3) 0.015(3) 0.016(3)
C703 0.024(3) 0.031(4) 0.030(4) 0.017(3) 0.019(3) 0.018(3)
C704 0.017(3) 0.023(3) 0.025(4) 0.009(3) 0.002(3) -0.001(3)
C705 0.023(3) 0.014(3) 0.023(3) 0.003(3) 0.009(3) 0.004(3)
C706 0.018(3) 0.019(3) 0.020(3) 0.003(3) 0.010(3) 0.006(2)
C707 0.019(3) 0.029(3) 0.024(4) 0.010(3) 0.005(3) 0.010(3)
C708 0.018(3) 0.033(4) 0.027(4) 0.010(3) 0.004(3) 0.006(3)
C709 0.021(3) 0.017(3) 0.030(4) 0.008(3) 0.010(3) -0.002(3)
C710 0.023(3) 0.027(4) 0.038(4) 0.017(3) 0.013(3) 0.012(3)
C711 0.016(3) 0.028(4) 0.037(4) 0.013(3) 0.011(3) 0.010(3)
C712 0.016(3) 0.018(3) 0.026(3) 0.006(3) 0.007(3) 0.008(2)
C713 0.018(3) 0.025(3) 0.023(3) 0.005(3) 0.008(3) 0.009(3)
C714 0.022(3) 0.028(3) 0.022(3) 0.008(3) 0.009(3) 0.010(3)
C715 0.024(4) 0.030(4) 0.028(4) 0.009(3) 0.004(3) 0.014(3)
C716 0.022(3) 0.018(3) 0.030(4) 0.010(3) 0.009(3) 0.003(3)
C717 0.027(4) 0.019(3) 0.023(3) 0.006(3) 0.007(3) 0.008(3)
C718 0.016(3) 0.012(3) 0.022(3) 0.003(2) 0.008(2) -0.002(2)
C719 0.019(3) 0.027(4) 0.019(3) 0.006(3) 0.008(3) 0.006(3)
C720 0.020(3) 0.029(4) 0.018(3) 0.008(3) 0.003(3) 0.007(3)
C721 0.019(3) 0.025(3) 0.014(3) 0.001(3) 0.005(3) -0.002(3)
C722 0.026(4) 0.015(3) 0.033(4) 0.001(3) 0.014(3) 0.003(3)
C723 0.018(3) 0.016(3) 0.026(3) 0.007(3) 0.009(3) 0.000(2)
Cl1 0.0359(10) 0.0451(12) 0.0394(11) 0.0089(9) 0.0106(9) 0.0166(9)
Cl2 0.0498(13) 0.0614(15) 0.0539(14) 0.0295(12) 0.0220(11) 0.0280(11)
Cl3 0.0518(13) 0.0452(12) 0.0484(13) 0.0102(10) 0.0229(11) 0.0126(10)
Cl4 0.0498(14) 0.116(2) 0.0510(15) 0.0415(16) 0.0254(12) 0.0435(16)
C1S 0.038(5) 0.045(5) 0.049(6) 0.014(4) 0.016(4) 0.016(4)
C2S 0.033(4) 0.046(5) 0.044(5) 0.019(4) 0.013(4) 0.014(4)
Cl6 0.070(3) 0.058(3) 0.060(3) 0.016(2) 0.030(2) 0.011(2)
C3S 0.073(12) 0.029(11) 0.079(14) -0.015(11) 0.038(10) 0.002(11)
Cl5 0.076(6) 0.111(8) 0.046(4) 0.013(4) 0.011(4) 0.058(6)
C3SA 0.048(15) 0.030(19) 0.051(15) -0.023(15) 0.014(10) 0.020(14)
Cl8 0.0608(16) 0.0635(17) 0.0597(16) 0.0063(13) 0.0228(13) 0.0190(13)

loop_
_atom_type_symbol
_atom_type_description
_atom_type_scat_dispersion_real
_atom_type_scat_dispersion_imag
_atom_type_scat_source
C C 0.0181 0.0091 'International Tables Vol C Tables 4.2.6.8 and 6.1.1.4'
H H 0.0000 0.0000 'International Tables Vol C Tables 4.2.6.8 and 6.1.1.4'
As As -0.9300 1.0051 'International Tables Vol C Tables 4.2.6.8 and 6.1.1.4'
B B 0.0090 0.0039 'International Tables Vol C Tables 4.2.6.8 and 6.1.1.4'
Fe Fe -1.1336 3.1974 'International Tables Vol C Tables 4.2.6.8 and 6.1.1.4'
P P 0.2955 0.4335 'International Tables Vol C Tables 4.2.6.8 and 6.1.1.4'
Cl Cl 0.3639 0.7018 'International Tables Vol C Tables 4.2.6.8 and 6.1.1.4'

loop_
_geom_angle_atom_site_label_1
_geom_angle_atom_site_label_2
_geom_angle_atom_site_label_3
_geom_angle
C524 B1 C518 110.8(6)
C524 B1 C512 112.6(6)
C518 B1 C512 108.7(6)
C524 B1 C505 107.9(6)
C518 B1 C505 109.0(6)
C512 B1 C505 107.7(6)
P22 As2 P23 56.67(7)
P22 As2 P24 58.13(6)
P23 As2 P24 58.42(8)
C203 Fe2 C202 39.2(3)
C203 Fe2 C204 39.4(3)
C202 Fe2 C204 65.6(3)
C203 Fe2 C201 65.3(3)
C202 Fe2 C201 38.7(3)
C204 Fe2 C201 65.3(3)
C203 Fe2 C200 65.2(3)
C202 Fe2 C200 65.5(3)
C204 Fe2 C200 38.1(3)
C201 Fe2 C200 39.6(3)
C203 Fe2 P22 153.26(19)
C202 Fe2 P22 120.3(2)
C204 Fe2 P22 126.03(19)
C201 Fe2 P22 88.4(2)
C200 Fe2 P22 91.74(19)
C203 Fe2 P20 112.0(2)
C202 Fe2 P20 150.6(2)
C204 Fe2 P20 94.67(19)
C201 Fe2 P20 152.2(2)
C200 Fe2 P20 112.9(2)
P22 Fe2 P20 88.74(7)
C203 Fe2 P21 104.92(19)
C202 Fe2 P21 95.45(19)
C204 Fe2 P21 141.48(19)
C201 Fe2 P21 120.7(2)
C200 Fe2 P21 159.8(2)
P22 Fe2 P21 92.45(8)
P20 Fe2 P21 86.99(7)
C300 Fe3 C303 65.7(3)
C300 Fe3 C301 39.2(3)
C303 Fe3 C301 65.6(3)
C300 Fe3 C304 38.2(3)
C303 Fe3 C304 39.4(3)
C301 Fe3 C304 64.7(3)
C300 Fe3 C302 65.5(3)
C303 Fe3 C302 38.4(3)
C301 Fe3 C302 39.4(3)
C304 Fe3 C302 64.6(3)
C300 Fe3 P32 118.7(2)
C303 Fe3 P32 92.3(2)
C301 Fe3 P32 152.9(2)
C304 Fe3 P32 88.31(19)
C302 Fe3 P32 127.7(2)
C300 Fe3 P30 95.3(2)
C303 Fe3 P30 160.2(2)
C301 Fe3 P30 103.8(2)
C304 Fe3 P30 121.5(2)
C302 Fe3 P30 140.2(2)
P32 Fe3 P30 92.04(8)
C300 Fe3 P31 150.7(2)
C303 Fe3 P31 113.6(2)
C301 Fe3 P31 112.1(2)
C304 Fe3 P31 152.8(2)
C302 Fe3 P31 95.37(19)
P32 Fe3 P31 90.49(8)
P30 Fe3 P31 85.71(7)
P32 As3 P34 58.87(8)
P32 As3 P33 58.14(7)
P34 As3 P33 59.62(8)
C542 B3 C507 107.6(6)
C542 B3 C535 109.7(6)
C507 B3 C535 113.7(6)
C542 B3 C536 109.3(6)
C507 B3 C536 109.1(6)
C535 B3 C536 107.4(6)
P42 As4 P44 56.50(7)
P42 As4 P43 56.70(7)
P44 As4 P43 57.22(9)
C400 Fe4 C403 64.9(3)
C400 Fe4 C404 39.0(3)
C403 Fe4 C404 38.7(3)
C400 Fe4 C402 65.4(3)
C403 Fe4 C402 38.9(3)
C404 Fe4 C402 65.5(3)
C400 Fe4 C401 38.8(3)
C403 Fe4 C401 65.0(3)
C404 Fe4 C401 65.3(3)
C402 Fe4 C401 39.2(3)
C400 Fe4 P42 118.2(2)
C403 Fe4 P42 128.0(2)
C404 Fe4 P42 152.2(2)
C402 Fe4 P42 91.9(2)
C401 Fe4 P42 87.1(2)
C400 Fe4 P40 153.8(2)
C403 Fe4 P40 96.9(2)
C404 Fe4 P40 115.2(2)
C402 Fe4 P40 112.9(2)
C401 Fe4 P40 151.3(2)
P42 Fe4 P40 87.76(7)
C400 Fe4 P41 96.2(2)
C403 Fe4 P41 138.1(2)
C404 Fe4 P41 103.1(2)
C402 Fe4 P41 161.3(2)
C401 Fe4 P41 123.4(2)
P42 Fe4 P41 93.86(7)
P40 Fe4 P41 85.11(7)
C562 B5 C556 110.0(6)
C562 B5 C568 111.6(6)
C556 B5 C568 110.7(6)
C562 B5 C550 110.6(6)
C556 B5 C550 106.6(6)
C568 B5 C550 107.2(6)
P12 As1 P13 56.42(7)
P12 As1 P14 56.40(7)
P13 As1 P14 57.08(8)
C101 Fe1 C104 65.4(3)
C101 Fe1 C103 64.9(3)
C104 Fe1 C103 38.9(3)
C101 Fe1 C100 39.6(3)
C104 Fe1 C100 38.5(3)
C103 Fe1 C100 64.8(3)
C101 Fe1 C102 38.4(3)
C104 Fe1 C102 65.3(3)
C103 Fe1 C102 38.9(3)
C100 Fe1 C102 65.3(3)
C101 Fe1 P12 90.2(2)
C104 Fe1 P12 121.8(2)
C103 Fe1 P12 152.61(19)
C100 Fe1 P12 88.99(19)
C102 Fe1 P12 124.1(2)
C101 Fe1 P10 116.2(2)
C104 Fe1 P10 148.9(2)
C103 Fe1 P10 111.3(2)
C100 Fe1 P10 155.7(2)
C102 Fe1 P10 96.23(19)
P12 Fe1 P10 89.20(7)
C101 Fe1 P11 157.8(2)
C104 Fe1 P11 94.5(2)
C103 Fe1 P11 105.9(2)
C100 Fe1 P11 118.5(2)
C102 Fe1 P11 142.6(2)
P12 Fe1 P11 93.20(7)
P10 Fe1 P11 85.78(7)
C700 B7 C718 111.6(5)
C700 B7 C706 111.5(6)
C718 B7 C706 104.8(5)
C700 B7 C712 102.8(5)
C718 B7 C712 114.2(6)
C706 B7 C712 112.1(5)
C205 P20 C211 99.6(3)
C205 P20 C229 101.8(3)
C211 P20 C229 104.4(3)
C205 P20 Fe2 119.4(2)
C211 P20 Fe2 121.6(2)
C229 P20 Fe2 107.6(2)
C200 C20 H20A 109.5
C200 C20 H20B 109.5
H20A C20 H20B 109.5
C200 C20 H20C 109.5
H20A C20 H20C 109.5
H20B C20 H20C 109.5
C217 P21 C230 106.3(3)
C217 P21 C223 100.5(3)
C230 P21 C223 99.6(3)
C217 P21 Fe2 113.8(2)
C230 P21 Fe2 109.1(2)
C223 P21 Fe2 125.5(2)
C201 C21 H21A 109.5
C201 C21 H21B 109.5
H21A C21 H21B 109.5
C201 C21 H21C 109.5
H21A C21 H21C 109.5
H21B C21 H21C 109.5
Fe2 P22 P23 143.65(11)
Fe2 P22 P24 144.50(10)
P23 P22 P24 61.93(9)
Fe2 P22 As2 141.58(10)
P23 P22 As2 62.86(7)
P24 P22 As2 62.46(7)
C202 C22 H22A 109.5
C202 C22 H22B 109.5
H22A C22 H22B 109.5
C202 C22 H22C 109.5
H22A C22 H22C 109.5
H22B C22 H22C 109.5
P22 P23 P24 60.33(8)
P22 P23 As2 60.47(7)
P24 P23 As2 61.16(7)
C203 C23 H23A 109.5
C203 C23 H23B 109.5
H23A C23 H23B 109.5
C203 C23 H23C 109.5
H23A C23 H23C 109.5
H23B C23 H23C 109.5
P22 P24 P23 57.74(8)
P22 P24 As2 59.41(6)
P23 P24 As2 60.42(7)
C204 C24 H24A 109.5
C204 C24 H24B 109.5
H24A C24 H24B 109.5
C204 C24 H24C 109.5
H24A C24 H24C 109.5
H24B C24 H24C 109.5
C311 P30 C330 100.6(3)
C311 P30 C305 100.8(3)
C330 P30 C305 103.2(3)
C311 P30 Fe3 120.9(2)
C330 P30 Fe3 108.3(2)
C305 P30 Fe3 120.2(3)
C300 C30 H30A 109.5
C300 C30 H30B 109.5
H30A C30 H30B 109.5
C300 C30 H30C 109.5
H30A C30 H30C 109.5
H30B C30 H30C 109.5
C323 P31 C317 101.8(3)
C323 P31 C329 105.7(4)
C317 P31 C329 98.8(3)
C323 P31 Fe3 114.2(2)
C317 P31 Fe3 123.1(2)
C329 P31 Fe3 111.0(2)
C301 C31 H31A 109.5
C301 C31 H31B 109.5
H31A C31 H31B 109.5
C301 C31 H31C 109.5
H31A C31 H31C 109.5
H31B C31 H31C 109.5
Fe3 P32 P33 142.11(11)
Fe3 P32 P34 145.34(11)
P33 P32 P34 61.87(9)
Fe3 P32 As3 143.32(10)
P33 P32 As3 62.44(7)
P34 P32 As3 61.27(8)
C302 C32 H32A 109.5
C302 C32 H32B 109.5
H32A C32 H32B 109.5
C302 C32 H32C 109.5
H32A C32 H32C 109.5
H32B C32 H32C 109.5
P32 P33 P34 59.23(8)
P32 P33 As3 59.42(7)
P34 P33 As3 59.42(8)
C303 C33 H33A 109.5
C303 C33 H33B 109.5
H33A C33 H33B 109.5
C303 C33 H33C 109.5
H33A C33 H33C 109.5
H33B C33 H33C 109.5
P32 P34 As3 59.86(7)
P32 P34 P33 58.90(8)
As3 P34 P33 60.96(7)
C304 C34 H34A 109.5
C304 C34 H34B 109.5
H34A C34 H34B 109.5
C304 C34 H34C 109.5
H34A C34 H34C 109.5
H34B C34 H34C 109.5
C430 P40 C417 103.1(3)
C430 P40 C423 101.7(3)
C417 P40 C423 102.7(3)
C430 P40 Fe4 107.9(2)
C417 P40 Fe4 119.1(2)
C423 P40 Fe4 119.8(2)
C400 C40 H40A 109.5
C400 C40 H40B 109.5
H40A C40 H40B 109.5
C400 C40 H40C 109.5
H40A C40 H40C 109.5
H40B C40 H40C 109.5
C411 P41 C429 106.0(3)
C411 P41 C405 100.9(3)
C429 P41 C405 99.6(3)
C411 P41 Fe4 114.3(2)
C429 P41 Fe4 109.4(2)
C405 P41 Fe4 124.5(2)
C401 C41 H41A 109.5
C401 C41 H41B 109.5
H41A C41 H41B 109.5
C401 C41 H41C 109.5
H41A C41 H41C 109.5
H41B C41 H41C 109.5
P44 P42 Fe4 145.35(10)
P44 P42 P43 61.42(10)
Fe4 P42 P43 139.85(10)
P44 P42 As4 62.78(7)
Fe4 P42 As4 144.28(9)
P43 P42 As4 63.07(8)
C402 C42 H42A 109.5
C402 C42 H42B 109.5
H42A C42 H42B 109.5
C402 C42 H42C 109.5
H42A C42 H42C 109.5
H42B C42 H42C 109.5
P42 P43 P44 58.95(9)
P42 P43 As4 60.24(7)
P44 P43 As4 61.00(8)
C403 C43 H43A 109.5
C403 C43 H43B 109.5
H43A C43 H43B 109.5
C403 C43 H43C 109.5
H43A C43 H43C 109.5
H43B C43 H43C 109.5
P42 P44 P43 59.63(9)
P42 P44 As4 60.72(7)
P43 P44 As4 61.78(8)
C404 C44 H44A 109.5
C404 C44 H44B 109.5
H44A C44 H44B 109.5
C404 C44 H44C 109.5
H44A C44 H44C 109.5
H44B C44 H44C 109.5
C116 P11 C122 101.2(3)
C116 P11 C133 105.2(3)
C122 P11 C133 100.3(3)
C116 P11 Fe1 114.4(2)
C122 P11 Fe1 123.7(3)
C133 P11 Fe1 109.9(2)
C126 P10 C110 101.1(3)
C126 P10 C132 101.6(3)
C110 P10 C132 104.9(3)
C126 P10 Fe1 119.7(2)
C110 P10 Fe1 119.2(2)
C132 P10 Fe1 108.2(2)
Fe1 P12 P14 145.24(10)
Fe1 P12 P13 140.57(10)
P14 P12 P13 61.47(9)
Fe1 P12 As1 143.62(9)
P14 P12 As1 63.02(7)
P13 P12 As1 62.98(7)
P12 P14 P13 59.26(8)
P12 P14 As1 60.58(7)
P13 P14 As1 61.43(8)
P12 P13 P14 59.26(8)
P12 P13 As1 60.60(7)
P14 P13 As1 61.49(8)
C204 C200 C201 108.0(6)
C204 C200 C20 127.2(7)
C201 C200 C20 123.6(7)
C204 C200 Fe2 70.6(4)
C201 C200 Fe2 69.9(4)
C20 C200 Fe2 134.9(5)
C202 C201 C200 107.4(6)
C202 C201 C21 126.5(7)
C200 C201 C21 125.8(7)
C202 C201 Fe2 69.7(4)
C200 C201 Fe2 70.5(4)
C21 C201 Fe2 129.7(5)
C201 C202 C203 108.6(6)
C201 C202 C22 124.7(7)
C203 C202 C22 125.4(6)
C201 C202 Fe2 71.6(4)
C203 C202 Fe2 70.3(4)
C22 C202 Fe2 134.5(5)
C202 C203 C204 107.9(6)
C202 C203 C23 125.1(6)
C204 C203 C23 125.1(7)
C202 C203 Fe2 70.4(4)
C204 C203 Fe2 71.3(4)
C23 C203 Fe2 135.9(5)
C200 C204 C203 108.2(6)
C200 C204 C24 126.6(6)
C203 C204 C24 124.0(6)
C200 C204 Fe2 71.3(4)
C203 C204 Fe2 69.4(4)
C24 C204 Fe2 134.8(5)
C206 C205 C210 117.0(7)
C206 C205 P20 122.7(6)
C210 C205 P20 120.0(5)
C207 C206 C205 121.7(7)
C207 C206 H206 119.2
C205 C206 H206 119.2
C206 C207 C208 118.6(7)
C206 C207 H207 120.7
C208 C207 H207 120.7
C209 C208 C207 120.9(7)
C209 C208 H208 119.6
C207 C208 H208 119.6
C208 C209 C210 120.2(8)
C208 C209 H209 119.9
C210 C209 H209 119.9
C209 C210 C205 121.7(7)
C209 C210 H210 119.2
C205 C210 H210 119.2
C216 C211 C212 117.5(7)
C216 C211 P20 121.4(6)
C212 C211 P20 121.0(6)
C213 C212 C211 122.4(7)
C213 C212 H212 118.8
C211 C212 H212 118.8
C212 C213 C214 119.8(7)
C212 C213 H213 120.1
C214 C213 H213 120.1
C215 C214 C213 119.7(7)
C215 C214 H214 120.2
C213 C214 H214 120.2
C214 C215 C216 120.6(8)
C214 C215 H215 119.7
C216 C215 H215 119.7
C215 C216 C211 119.9(7)
C215 C216 H216 120.0
C211 C216 H216 120.0
C222 C217 C218 117.9(7)
C222 C217 P21 118.0(5)
C218 C217 P21 124.1(6)
C219 C218 C217 121.4(7)
C219 C218 H218 119.3
C217 C218 H218 119.3
C218 C219 C220 120.6(7)
C218 C219 H219 119.7
C220 C219 H219 119.7
C219 C220 C221 119.5(7)
C219 C220 H220 120.3
C221 C220 H220 120.3
C222 C221 C220 119.4(7)
C222 C221 H221 120.3
C220 C221 H221 120.3
C221 C222 C217 121.2(7)
C221 C222 H222 119.4
C217 C222 H222 119.4
C224 C223 C228 117.0(7)
C224 C223 P21 124.4(6)
C228 C223 P21 118.5(6)
C223 C224 C225 121.8(8)
C223 C224 H224 119.1
C225 C224 H224 119.1
C226 C225 C224 120.1(8)
C226 C225 H225 119.9
C224 C225 H225 119.9
C225 C226 C227 120.1(7)
C225 C226 H226 119.9
C227 C226 H226 119.9
C228 C227 C226 118.8(8)
C228 C227 H227 120.6
C226 C227 H227 120.6
C227 C228 C223 122.2(8)
C227 C228 H228 118.9
C223 C228 H228 118.9
C230 C229 P20 109.5(5)
C230 C229 H22D 109.8
P20 C229 H22D 109.8
C230 C229 H22E 109.8
P20 C229 H22E 109.8
H22D C229 H22E 108.2
C229 C230 P21 111.5(5)
C229 C230 H23D 109.3
P21 C230 H23D 109.3
C229 C230 H23E 109.3
P21 C230 H23E 109.3
H23D C230 H23E 108.0
C304 C300 C301 108.0(6)
C304 C300 C30 125.8(6)
C301 C300 C30 124.5(7)
C304 C300 Fe3 71.3(4)
C301 C300 Fe3 70.5(4)
C30 C300 Fe3 135.3(5)
C300 C301 C302 107.4(6)
C300 C301 C31 124.7(7)
C302 C301 C31 126.7(7)
C300 C301 Fe3 70.3(4)
C302 C301 Fe3 71.0(4)
C31 C301 Fe3 134.0(5)
C303 C302 C301 108.2(6)
C303 C302 C32 124.0(7)
C301 C302 C32 126.8(7)
C303 C302 Fe3 70.0(4)
C301 C302 Fe3 69.7(4)
C32 C302 Fe3 134.8(5)
C302 C303 C304 107.2(6)
C302 C303 C33 127.6(7)
C304 C303 C33 124.6(7)
C302 C303 Fe3 71.6(4)
C304 C303 Fe3 70.6(4)
C33 C303 Fe3 129.9(5)
C300 C304 C303 109.1(6)
C300 C304 C34 123.7(7)
C303 C304 C34 126.4(7)
C300 C304 Fe3 70.5(4)
C303 C304 Fe3 69.9(4)
C34 C304 Fe3 134.2(5)
C310 C305 C306 118.6(7)
C310 C305 P30 121.4(6)
C306 C305 P30 119.9(6)
C307 C306 C305 119.9(8)
C307 C306 H306 120.0
C305 C306 H306 120.0
C308 C307 C306 121.7(9)
C308 C307 H307 119.1
C306 C307 H307 119.1
C307 C308 C309 117.9(8)
C307 C308 H308 121.1
C309 C308 H308 121.1
C310 C309 C308 120.6(9)
C310 C309 H309 119.7
C308 C309 H309 119.7
C309 C310 C305 121.3(9)
C309 C310 H310 119.3
C305 C310 H310 119.3
C316 C311 C312 118.9(7)
C316 C311 P30 122.0(6)
C312 C311 P30 119.1(5)
C313 C312 C311 119.7(7)
C313 C312 H312 120.1
C311 C312 H312 120.1
C312 C313 C314 120.6(8)
C312 C313 H313 119.7
C314 C313 H313 119.7
C315 C314 C313 118.9(7)
C315 C314 H314 120.6
C313 C314 H314 120.6
C316 C315 C314 120.6(7)
C316 C315 H315 119.7
C314 C315 H315 119.7
C315 C316 C311 121.3(7)
C315 C316 H316 119.4
C311 C316 H316 119.4
C318 C317 C322 117.1(7)
C318 C317 P31 123.9(6)
C322 C317 P31 118.9(5)
C317 C318 C319 121.1(8)
C317 C318 H318 119.5
C319 C318 H318 119.5
C320 C319 C318 119.6(8)
C320 C319 H319 120.2
C318 C319 H319 120.2
C319 C320 C321 120.4(8)
C319 C320 H320 119.8
C321 C320 H320 119.8
C322 C321 C320 119.5(8)
C322 C321 H321 120.3
C320 C321 H321 120.3
C321 C322 C317 122.1(7)
C321 C322 H322 118.9
C317 C322 H322 118.9
C328 C323 C324 117.6(7)
C328 C323 P31 117.5(5)
C324 C323 P31 124.8(6)
C325 C324 C323 121.5(8)
C325 C324 H324 119.2
C323 C324 H324 119.2
C324 C325 C326 121.1(8)
C324 C325 H325 119.5
C326 C325 H325 119.5
C325 C326 C327 118.5(7)
C325 C326 H326 120.7
C327 C326 H326 120.7
C326 C327 C328 121.2(8)
C326 C327 H327 119.4
C328 C327 H327 119.4
C323 C328 C327 120.0(7)
C323 C328 H328 120.0
C327 C328 H328 120.0
C330 C329 P31 110.8(5)
C330 C329 H32D 109.5
P31 C329 H32D 109.5
C330 C329 H32E 109.5
P31 C329 H32E 109.5
H32D C329 H32E 108.1
C329 C330 P30 111.8(5)
C329 C330 H33D 109.3
P30 C330 H33D 109.3
C329 C330 H33E 109.3
P30 C330 H33E 109.3
H33D C330 H33E 107.9
C425 C353 C427 118.7(7)
C425 C353 H353 120.7
C427 C353 H353 120.7
C401 C400 C404 108.6(6)
C401 C400 C40 124.1(7)
C404 C400 C40 125.5(7)
C401 C400 Fe4 71.2(4)
C404 C400 Fe4 70.9(4)
C40 C400 Fe4 135.8(5)
C400 C401 C402 107.9(6)
C400 C401 C41 125.2(7)
C402 C401 C41 126.2(7)
C400 C401 Fe4 70.0(4)
C402 C401 Fe4 70.4(4)
C41 C401 Fe4 132.7(5)
C403 C402 C401 106.9(6)
C403 C402 C42 126.8(6)
C401 C402 C42 125.7(6)
C403 C402 Fe4 70.2(4)
C401 C402 Fe4 70.4(4)
C42 C402 Fe4 131.5(5)
C404 C403 C402 109.2(6)
C404 C403 C43 125.5(6)
C402 C403 C43 124.1(6)
C404 C403 Fe4 70.8(4)
C402 C403 Fe4 70.9(4)
C43 C403 Fe4 134.4(5)
C403 C404 C400 107.4(6)
C403 C404 C44 126.3(7)
C400 C404 C44 124.9(7)
C403 C404 Fe4 70.5(4)
C400 C404 Fe4 70.1(4)
C44 C404 Fe4 135.7(5)
C406 C405 C410 118.7(7)
C406 C405 P41 121.9(6)
C410 C405 P41 119.4(5)
C405 C406 C407 122.8(8)
C405 C406 H406 118.6
C407 C406 H406 118.6
C406 C407 C408 119.4(8)
C406 C407 H407 120.3
C408 C407 H407 120.3
C407 C408 C409 119.3(8)
C407 C408 H408 120.4
C409 C408 H408 120.4
C410 C409 C408 121.0(8)
C410 C409 H409 119.5
C408 C409 H409 119.5
C409 C410 C405 118.8(8)
C409 C410 H410 120.6
C405 C410 H410 120.6
C416 C411 C412 117.8(7)
C416 C411 P41 120.2(6)
C412 C411 P41 122.0(6)
C413 C412 C411 121.1(8)
C413 C412 H412 119.5
C411 C412 H412 119.5
C412 C413 C414 118.9(8)
C412 C413 H413 120.6
C414 C413 H413 120.6
C415 C414 C413 120.6(7)
C415 C414 H414 119.7
C413 C414 H414 119.7
C414 C415 C416 118.8(8)
C414 C415 H415 120.6
C416 C415 H415 120.6
C411 C416 C415 122.5(8)
C411 C416 H416 118.7
C415 C416 H416 118.7
C418 C417 C422 117.4(7)
C418 C417 P40 123.3(6)
C422 C417 P40 119.3(6)
C417 C418 C419 121.5(7)
C417 C418 H418 119.2
C419 C418 H418 119.2
C420 C419 C418 120.4(8)
C420 C419 H419 119.8
C418 C419 H419 119.8
C419 C420 C421 119.1(7)
C419 C420 H420 120.5
C421 C420 H420 120.5
C422 C421 C420 119.8(7)
C422 C421 H421 120.1
C420 C421 H421 120.1
C421 C422 C417 121.8(8)
C421 C422 H422 119.1
C417 C422 H422 119.1
C428 C423 C424 117.9(6)
C428 C423 P40 123.2(5)
C424 C423 P40 118.7(5)
C425 C424 C423 120.8(7)
C425 C424 H424 119.6
C423 C424 H424 119.6
C353 C425 C424 120.9(7)
C353 C425 H425 119.5
C424 C425 H425 119.5
C428 C427 C353 121.0(7)
C428 C427 H427 119.5
C353 C427 H427 119.5
C427 C428 C423 120.4(7)
C427 C428 H428 119.8
C423 C428 H428 119.8
C430 C429 P41 109.9(5)
C430 C429 H42D 109.7
P41 C429 H42D 109.7
C430 C429 H42E 109.7
P41 C429 H42E 109.7
H42D C429 H42E 108.2
C429 C430 P40 107.0(5)
C429 C430 H43D 110.3
P40 C430 H43D 110.3
C429 C430 H43E 110.3
P40 C430 H43E 110.3
H43D C430 H43E 108.6
C501 C500 C505 122.1(7)
C501 C500 H500 119.0
C505 C500 H500 119.0
C502 C501 C500 121.1(7)
C502 C501 H501 119.4
C500 C501 H501 119.4
C501 C502 C503 118.6(7)
C501 C502 H502 120.7
C503 C502 H502 120.7
C504 C503 C502 119.7(7)
C504 C503 H503 120.1
C502 C503 H503 120.1
C503 C504 C505 123.1(7)
C503 C504 H504 118.5
C505 C504 H504 118.5
C504 C505 C500 115.4(7)
C504 C505 B1 122.4(6)
C500 C505 B1 122.1(6)
C511 C506 C508 121.5(8)
C511 C506 H506 119.3
C508 C506 H506 119.3
C509 C507 C508 114.6(7)
C509 C507 B3 123.0(6)
C508 C507 B3 121.9(6)
C506 C508 C507 121.3(7)
C506 C508 H508 119.4
C507 C508 H508 119.4
C510 C509 C507 123.5(7)
C510 C509 H509 118.3
C507 C509 H509 118.3
C511 C510 C509 120.3(7)
C511 C510 H510 119.8
C509 C510 H510 119.8
C506 C511 C510 118.9(8)
C506 C511 H511 120.6
C510 C511 H511 120.6
C517 C512 C513 115.1(7)
C517 C512 B1 120.9(6)
C513 C512 B1 123.9(7)
C514 C513 C512 122.1(7)
C514 C513 H513 118.9
C512 C513 H513 118.9
C515 C514 C513 121.2(7)
C515 C514 H514 119.4
C513 C514 H514 119.4
C514 C515 C516 117.7(7)
C514 C515 H515 121.1
C516 C515 H515 121.1
C517 C516 C515 120.9(7)
C517 C516 H516 119.6
C515 C516 H516 119.6
C516 C517 C512 122.9(7)
C516 C517 H517 118.6
C512 C517 H517 118.6
C519 C518 C523 114.9(7)
C519 C518 B1 123.5(7)
C523 C518 B1 121.3(6)
C518 C519 C520 123.3(7)
C518 C519 H519 118.4
C520 C519 H519 118.4
C521 C520 C519 119.8(7)
C521 C520 H520 120.1
C519 C520 H520 120.1
C522 C521 C520 119.6(7)
C522 C521 H521 120.2
C520 C521 H521 120.2
C521 C522 C523 119.9(7)
C521 C522 H522 120.1
C523 C522 H522 120.1
C518 C523 C522 122.3(7)
C518 C523 H523 118.8
C522 C523 H523 118.8
C528 C524 C529 115.2(7)
C528 C524 B1 122.2(7)
C529 C524 B1 122.6(7)
C529 C525 C526 122.0(8)
C529 C525 H525 119.0
C526 C525 H525 119.0
C525 C526 C527 117.6(8)
C525 C526 H526 121.2
C527 C526 H526 121.2
C528 C527 C526 120.4(8)
C528 C527 H527 119.8
C526 C527 H527 119.8
C527 C528 C524 123.3(8)
C527 C528 H528 118.3
C524 C528 H528 118.3
C525 C529 C524 121.4(8)
C525 C529 H529 119.3
C524 C529 H529 119.3
C535 C530 C533 120.6(7)
C535 C530 H530 119.7
C533 C530 H530 119.7
C532 C531 C534 120.9(8)
C532 C531 H531 119.5
C534 C531 H531 119.5
C533 C532 C531 118.1(7)
C533 C532 H532 121.0
C531 C532 H532 121.0
C532 C533 C530 121.8(8)
C532 C533 H533 119.1
C530 C533 H533 119.1
C535 C534 C531 122.0(8)
C535 C534 H534 119.0
C531 C534 H534 119.0
C534 C535 C530 116.5(7)
C534 C535 B3 122.7(6)
C530 C535 B3 120.4(6)
C541 C536 C537 114.5(7)
C541 C536 B3 122.7(7)
C537 C536 B3 122.8(6)
C538 C537 C536 122.4(7)
C538 C537 H537 118.8
C536 C537 H537 118.8
C539 C538 C537 121.2(8)
C539 C538 H538 119.4
C537 C538 H538 119.4
C538 C539 C540 119.0(7)
C538 C539 H539 120.5
C540 C539 H539 120.5
C539 C540 C541 119.8(7)
C539 C540 H540 120.1
C541 C540 H540 120.1
C540 C541 C536 123.1(7)
C540 C541 H541 118.5
C536 C541 H541 118.5
C547 C542 C543 114.1(7)
C547 C542 B3 121.7(7)
C543 C542 B3 124.0(7)
C544 C543 C542 123.2(8)
C544 C543 H543 118.4
C542 C543 H543 118.4
C543 C544 C545 120.6(8)
C543 C544 H544 119.7
C545 C544 H544 119.7
C546 C545 C544 118.1(7)
C546 C545 H545 120.9
C544 C545 H545 120.9
C545 C546 C547 119.8(8)
C545 C546 H546 120.1
C547 C546 H546 120.1
C542 C547 C546 124.2(8)
C542 C547 H547 117.9
C546 C547 H547 117.9
C555 C550 C551 115.5(7)
C555 C550 B5 123.1(7)
C551 C550 B5 121.3(6)
C552 C551 C550 122.4(8)
C552 C551 H551 118.8
C550 C551 H551 118.8
C553 C552 C551 119.9(8)
C553 C552 H552 120.0
C551 C552 H552 120.0
C552 C553 C554 119.7(7)
C552 C553 H553 120.2
C554 C553 H553 120.2
C553 C554 C555 119.8(7)
C553 C554 H554 120.1
C555 C554 H554 120.1
C550 C555 C554 122.6(8)
C550 C555 H555 118.7
C554 C555 H555 118.7
C561 C556 C557 114.7(7)
C561 C556 B5 124.3(7)
C557 C556 B5 120.9(6)
C558 C557 C556 123.2(7)
C558 C557 H557 118.4
C556 C557 H557 118.4
C557 C558 C559 120.9(7)
C557 C558 H558 119.5
C559 C558 H558 119.5
C558 C559 C560 119.2(7)
C558 C559 H559 120.4
C560 C559 H559 120.4
C559 C560 C561 119.2(7)
C559 C560 H560 120.4
C561 C560 H560 120.4
C556 C561 C560 122.6(7)
C556 C561 H561 118.7
C560 C561 H561 118.7
C563 C562 C567 115.7(7)
C563 C562 B5 124.2(7)
C567 C562 B5 120.1(7)
C562 C563 C564 123.4(8)
C562 C563 H563 118.3
C564 C563 H563 118.3
C565 C564 C563 119.1(8)
C565 C564 H564 120.4
C563 C564 H564 120.4
C564 C565 C566 120.0(8)
C564 C565 H565 120.0
C566 C565 H565 120.0
C565 C566 C567 118.9(8)
C565 C566 H566 120.5
C567 C566 H566 120.5
C562 C567 C566 122.8(8)
C562 C567 H567 118.6
C566 C567 H567 118.6
C569 C568 C573 114.4(7)
C569 C568 B5 125.5(8)
C573 C568 B5 120.0(7)
C568 C569 C570 123.8(9)
C568 C569 H569 118.1
C570 C569 H569 118.1
C571 C570 C569 119.4(9)
C571 C570 H570 120.3
C569 C570 H570 120.3
C570 C571 C572 120.6(8)
C570 C571 H571 119.7
C572 C571 H571 119.7
C573 C572 C571 118.8(9)
C573 C572 H572 120.6
C571 C572 H572 120.6
C572 C573 C568 122.6(8)
C572 C573 H573 118.7
C568 C573 H573 118.7
C104 C100 C101 107.4(6)
C104 C100 C105 126.5(7)
C101 C100 C105 125.6(7)
C104 C100 Fe1 70.4(4)
C101 C100 Fe1 69.6(4)
C105 C100 Fe1 131.7(5)
C102 C101 C100 108.3(6)
C102 C101 C109 126.2(7)
C100 C101 C109 124.2(6)
C102 C101 Fe1 71.5(4)
C100 C101 Fe1 70.8(4)
C109 C101 Fe1 133.8(5)
C101 C102 C103 107.6(6)
C101 C102 C106 124.6(7)
C103 C102 C106 127.0(6)
C101 C102 Fe1 70.0(4)
C103 C102 Fe1 70.1(4)
C106 C102 Fe1 133.1(5)
C104 C103 C102 108.5(6)
C104 C103 C107 125.6(7)
C102 C103 C107 124.3(6)
C104 C103 Fe1 70.5(4)
C102 C103 Fe1 71.0(4)
C107 C103 Fe1 135.5(5)
C100 C104 C103 108.2(6)
C100 C104 C108 124.2(7)
C103 C104 C108 125.8(7)
C100 C104 Fe1 71.2(4)
C103 C104 Fe1 70.6(4)
C108 C104 Fe1 135.8(5)
C100 C105 H10A 109.5
C100 C105 H10B 109.5
H10A C105 H10B 109.5
C100 C105 H10C 109.5
H10A C105 H10C 109.5
H10B C105 H10C 109.5
C102 C106 H10D 109.5
C102 C106 H10E 109.5
H10D C106 H10E 109.5
C102 C106 H10F 109.5
H10D C106 H10F 109.5
H10E C106 H10F 109.5
C103 C107 H10G 109.5
C103 C107 H10H 109.5
H10G C107 H10H 109.5
C103 C107 H10I 109.5
H10G C107 H10I 109.5
H10H C107 H10I 109.5
C104 C108 H10J 109.5
C104 C108 H10K 109.5
H10J C108 H10K 109.5
C104 C108 H10L 109.5
H10J C108 H10L 109.5
H10K C108 H10L 109.5
C101 C109 H10M 109.5
C101 C109 H10N 109.5
H10M C109 H10N 109.5
C101 C109 H10O 109.5
H10M C109 H10O 109.5
H10N C109 H10O 109.5
C115 C110 C111 117.1(6)
C115 C110 P10 122.4(5)
C111 C110 P10 120.5(5)
C112 C111 C110 121.7(7)
C112 C111 H111 119.1
C110 C111 H111 119.1
C113 C112 C111 119.7(7)
C113 C112 H112 120.1
C111 C112 H112 120.1
C114 C113 C112 120.0(7)
C114 C113 H113 120.0
C112 C113 H113 120.0
C113 C114 C115 120.4(7)
C113 C114 H114 119.8
C115 C114 H114 119.8
C110 C115 C114 121.0(7)
C110 C115 H115 119.5
C114 C115 H115 119.5
C121 C116 C117 118.0(6)
C121 C116 P11 124.0(5)
C117 C116 P11 118.0(5)
C118 C117 C116 121.4(7)
C118 C117 H117 119.3
C116 C117 H117 119.3
C117 C118 C119 119.7(7)
C117 C118 H118 120.2
C119 C118 H118 120.2
C120 C119 C118 119.3(7)
C120 C119 H119 120.4
C118 C119 H119 120.4
C119 C120 C121 121.5(7)
C119 C120 H120 119.2
C121 C120 H120 119.2
C120 C121 C116 119.9(7)
C120 C121 H121 120.1
C116 C121 H121 120.1
C123 C122 C692 116.6(7)
C123 C122 P11 120.3(6)
C692 C122 P11 123.1(6)
C124 C123 C122 122.6(7)
C124 C123 H123 118.7
C122 C123 H123 118.7
C123 C124 C125 119.5(8)
C123 C124 H124 120.2
C125 C124 H124 120.2
C690 C125 C124 119.0(8)
C690 C125 H125 120.5
C124 C125 H125 120.5
C127 C126 C131 118.0(7)
C127 C126 P10 121.5(5)
C131 C126 P10 120.4(6)
C128 C127 C126 122.0(7)
C128 C127 H127 119.0
C126 C127 H127 119.0
C127 C128 C129 120.9(7)
C127 C128 H128 119.5
C129 C128 H128 119.5
C128 C129 C130 118.5(7)
C128 C129 H129 120.7
C130 C129 H129 120.7
C131 C130 C129 119.9(8)
C131 C130 H130 120.0
C129 C130 H130 120.0
C130 C131 C126 120.6(7)
C130 C131 H131 119.7
C126 C131 H131 119.7
C133 C132 P10 109.0(5)
C133 C132 H13A 109.9
P10 C132 H13A 109.9
C133 C132 H13B 109.9
P10 C132 H13B 109.9
H13A C132 H13B 108.3
C132 C133 P11 108.9(5)
C132 C133 H13C 109.9
P11 C133 H13C 109.9
C132 C133 H13D 109.9
P11 C133 H13D 109.9
H13C C133 H13D 108.3
C125 C690 C692 122.3(9)
C125 C690 H690 118.9
C692 C690 H690 118.9
C690 C692 C122 119.9(8)
C690 C692 H692 120.0
C122 C692 H692 120.0
C701 C700 C705 115.1(6)
C701 C700 B7 122.1(6)
C705 C700 B7 122.4(6)
C702 C701 C700 122.6(7)
C702 C701 H701 118.7
C700 C701 H701 118.7
C703 C702 C701 120.5(7)
C703 C702 H702 119.8
C701 C702 H702 119.8
C702 C703 C704 119.1(7)
C702 C703 H703 120.4
C704 C703 H703 120.4
C703 C704 C705 120.0(6)
C703 C704 H704 120.0
C705 C704 H704 120.0
C704 C705 C700 122.6(7)
C704 C705 H705 118.7
C700 C705 H705 118.7
C711 C706 C707 115.8(6)
C711 C706 B7 121.5(6)
C707 C706 B7 122.3(6)
C706 C707 C708 121.3(7)
C706 C707 H707 119.4
C708 C707 H707 119.4
C709 C708 C707 121.8(7)
C709 C708 H708 119.1
C707 C708 H708 119.1
C708 C709 C710 118.8(6)
C708 C709 H709 120.6
C710 C709 H709 120.6
C709 C710 C711 119.7(7)
C709 C710 H710 120.2
C711 C710 H710 120.2
C706 C711 C710 122.6(7)
C706 C711 H711 118.7
C710 C711 H711 118.7
C717 C712 C713 115.3(7)
C717 C712 B7 122.9(6)
C713 C712 B7 121.1(6)
C712 C713 C714 122.8(7)
C712 C713 H713 118.6
C714 C713 H713 118.6
C715 C714 C713 119.2(7)
C715 C714 H714 120.4
C713 C714 H714 120.4
C716 C715 C714 119.2(7)
C716 C715 H715 120.4
C714 C715 H715 120.4
C715 C716 C717 120.0(7)
C715 C716 H716 120.0
C717 C716 H716 120.0
C716 C717 C712 123.5(7)
C716 C717 H717 118.2
C712 C717 H717 118.2
C723 C718 C719 115.2(6)
C723 C718 B7 125.8(6)
C719 C718 B7 118.8(6)
C718 C719 C720 123.8(7)
C718 C719 H719 118.1
C720 C719 H719 118.1
C721 C720 C719 118.3(7)
C721 C720 H720 120.8
C719 C720 H720 120.8
C722 C721 C720 119.8(7)
C722 C721 H721 120.1
C720 C721 H721 120.1
C721 C722 C723 120.7(7)
C721 C722 H722 119.7
C723 C722 H722 119.7
C718 C723 C722 122.2(7)
C718 C723 H723 118.9
C722 C723 H723 118.9
Cl2 C1S Cl1 111.8(5)
Cl2 C1S H1S1 109.2
Cl1 C1S H1S1 109.2
Cl2 C1S H1S2 109.2
Cl1 C1S H1S2 109.2
H1S1 C1S H1S2 107.9
Cl4 C2S Cl3 110.5(5)
Cl4 C2S H2S1 109.6
Cl3 C2S H2S1 109.6
Cl4 C2S H2S2 109.6
Cl3 C2S H2S2 109.6
H2S1 C2S H2S2 108.1
Cl8 C3S Cl6 103.6(15)
Cl8 C3S H3S1 111.0
Cl6 C3S H3S1 111.0
Cl8 C3S H3S2 111.0
Cl6 C3S H3S2 111.0
H3S1 C3S H3S2 109.0
Cl5 C3SA Cl8 113(3)
Cl5 C3SA H3S3 109.0
Cl8 C3SA H3S3 109.0
Cl5 C3SA H3S4 109.0
Cl8 C3SA H3S4 109.0
H3S3 C3SA H3S4 107.8
C3S Cl8 C3SA 16.0(14)

loop_
_geom_bond_atom_site_label_1
_geom_bond_atom_site_label_2
_geom_bond_distance
B1 C524 1.643(11)
B1 C518 1.650(11)
B1 C512 1.660(10)
B1 C505 1.662(11)
As2 P22 2.264(2)
As2 P23 2.316(2)
As2 P24 2.3323(19)
Fe2 C203 2.117(7)
Fe2 C202 2.118(7)
Fe2 C204 2.142(7)
Fe2 C201 2.143(7)
Fe2 C200 2.151(7)
Fe2 P22 2.168(2)
Fe2 P20 2.234(2)
Fe2 P21 2.245(2)
Fe3 C300 2.131(7)
Fe3 C303 2.132(7)
Fe3 C301 2.135(7)
Fe3 C304 2.142(7)
Fe3 C302 2.152(7)
Fe3 P32 2.174(2)
Fe3 P30 2.224(2)
Fe3 P31 2.251(2)
As3 P32 2.244(2)
As3 P34 2.275(3)
As3 P33 2.311(2)
B3 C542 1.630(10)
B3 C507 1.635(11)
B3 C535 1.647(10)
B3 C536 1.660(10)
As4 P42 2.2736(19)
As4 P44 2.318(2)
As4 P43 2.335(2)
Fe4 C400 2.129(7)
Fe4 C403 2.137(7)
Fe4 C404 2.140(7)
Fe4 C402 2.145(7)
Fe4 C401 2.145(7)
Fe4 P42 2.182(2)
Fe4 P40 2.237(2)
Fe4 P41 2.241(2)
B5 C562 1.633(11)
B5 C556 1.648(11)
B5 C568 1.655(11)
B5 C550 1.683(10)
As1 P12 2.2830(18)
As1 P13 2.334(2)
As1 P14 2.336(2)
Fe1 C101 2.124(7)
Fe1 C104 2.130(7)
Fe1 C103 2.132(7)
Fe1 C100 2.141(7)
Fe1 C102 2.144(7)
Fe1 P12 2.172(2)
Fe1 P10 2.233(2)
Fe1 P11 2.242(2)
B7 C700 1.642(10)
B7 C718 1.648(10)
B7 C706 1.655(10)
B7 C712 1.656(10)
P20 C205 1.816(7)
P20 C211 1.848(7)
P20 C229 1.860(7)
C20 C200 1.514(9)
C20 H20A 0.9800
C20 H20B 0.9800
C20 H20C 0.9800
P21 C217 1.825(7)
P21 C230 1.837(7)
P21 C223 1.838(7)
C21 C201 1.503(10)
C21 H21A 0.9800
C21 H21B 0.9800
C21 H21C 0.9800
P22 P23 2.174(3)
P22 P24 2.234(2)
C22 C202 1.515(9)
C22 H22A 0.9800
C22 H22B 0.9800
C22 H22C 0.9800
P23 P24 2.268(3)
C23 C203 1.490(9)
C23 H23A 0.9800
C23 H23B 0.9800
C23 H23C 0.9800
C24 C204 1.515(10)
C24 H24A 0.9800
C24 H24B 0.9800
C24 H24C 0.9800
P30 C311 1.832(7)
P30 C330 1.844(7)
P30 C305 1.846(7)
C30 C300 1.497(10)
C30 H30A 0.9800
C30 H30B 0.9800
C30 H30C 0.9800
P31 C323 1.816(7)
P31 C317 1.839(7)
P31 C329 1.860(8)
C31 C301 1.510(10)
C31 H31A 0.9800
C31 H31B 0.9800
C31 H31C 0.9800
P32 P33 2.214(2)
P32 P34 2.221(3)
C32 C302 1.508(9)
C32 H32A 0.9800
C32 H32B 0.9800
C32 H32C 0.9800
P33 P34 2.280(3)
C33 C303 1.494(10)
C33 H33A 0.9800
C33 H33B 0.9800
C33 H33C 0.9800
C34 C304 1.531(9)
C34 H34A 0.9800
C34 H34B 0.9800
C34 H34C 0.9800
P40 C430 1.834(7)
P40 C417 1.839(8)
P40 C423 1.840(7)
C40 C400 1.495(10)
C40 H40A 0.9800
C40 H40B 0.9800
C40 H40C 0.9800
P41 C411 1.822(7)
P41 C429 1.839(7)
P41 C405 1.854(7)
C41 C401 1.494(9)
C41 H41A 0.9800
C41 H41B 0.9800
C41 H41C 0.9800
P42 P44 2.174(3)
P42 P43 2.189(3)
C42 C402 1.506(10)
C42 H42A 0.9800
C42 H42B 0.9800
C42 H42C 0.9800
P43 P44 2.228(3)
C43 C403 1.514(9)
C43 H43A 0.9800
C43 H43B 0.9800
C43 H43C 0.9800
C44 C404 1.490(10)
C44 H44A 0.9800
C44 H44B 0.9800
C44 H44C 0.9800
P11 C116 1.814(7)
P11 C122 1.824(7)
P11 C133 1.841(7)
P10 C126 1.829(7)
P10 C110 1.831(7)
P10 C132 1.850(7)
P12 P14 2.183(3)
P12 P13 2.183(3)
P14 P13 2.231(3)
C200 C204 1.403(10)
C200 C201 1.455(10)
C201 C202 1.411(10)
C202 C203 1.421(10)
C203 C204 1.435(9)
C205 C206 1.395(10)
C205 C210 1.396(10)
C206 C207 1.393(10)
C206 H206 0.9500
C207 C208 1.401(12)
C207 H207 0.9500
C208 C209 1.345(12)
C208 H208 0.9500
C209 C210 1.386(10)
C209 H209 0.9500
C210 H210 0.9500
C211 C216 1.400(10)
C211 C212 1.404(10)
C212 C213 1.349(11)
C212 H212 0.9500
C213 C214 1.395(12)
C213 H213 0.9500
C214 C215 1.376(11)
C214 H214 0.9500
C215 C216 1.394(11)
C215 H215 0.9500
C216 H216 0.9500
C217 C222 1.401(11)
C217 C218 1.410(10)
C218 C219 1.376(11)
C218 H218 0.9500
C219 C220 1.393(12)
C219 H219 0.9500
C220 C221 1.413(12)
C220 H220 0.9500
C221 C222 1.398(11)
C221 H221 0.9500
C222 H222 0.9500
C223 C224 1.374(11)
C223 C228 1.417(10)
C224 C225 1.405(10)
C224 H224 0.9500
C225 C226 1.363(13)
C225 H225 0.9500
C226 C227 1.411(13)
C226 H226 0.9500
C227 C228 1.379(10)
C227 H227 0.9500
C228 H228 0.9500
C229 C230 1.529(9)
C229 H22D 0.9900
C229 H22E 0.9900
C230 H23D 0.9900
C230 H23E 0.9900
C300 C304 1.399(10)
C300 C301 1.431(10)
C301 C302 1.444(10)
C302 C303 1.410(10)
C303 C304 1.441(10)
C305 C310 1.409(11)
C305 C306 1.410(11)
C306 C307 1.381(11)
C306 H306 0.9500
C307 C308 1.374(14)
C307 H307 0.9500
C308 C309 1.450(15)
C308 H308 0.9500
C309 C310 1.336(13)
C309 H309 0.9500
C310 H310 0.9500
C311 C316 1.394(10)
C311 C312 1.429(10)
C312 C313 1.380(11)
C312 H312 0.9500
C313 C314 1.413(12)
C313 H313 0.9500
C314 C315 1.409(11)
C314 H314 0.9500
C315 C316 1.367(10)
C315 H315 0.9500
C316 H316 0.9500
C317 C318 1.372(11)
C317 C322 1.404(11)
C318 C319 1.397(11)
C318 H318 0.9500
C319 C320 1.364(12)
C319 H319 0.9500
C320 C321 1.375(12)
C320 H320 0.9500
C321 C322 1.357(11)
C321 H321 0.9500
C322 H322 0.9500
C323 C328 1.403(10)
C323 C324 1.406(10)
C324 C325 1.374(12)
C324 H324 0.9500
C325 C326 1.385(13)
C325 H325 0.9500
C326 C327 1.386(12)
C326 H326 0.9500
C327 C328 1.403(11)
C327 H327 0.9500
C328 H328 0.9500
C329 C330 1.538(9)
C329 H32D 0.9900
C329 H32E 0.9900
C330 H33D 0.9900
C330 H33E 0.9900
C353 C425 1.359(11)
C353 C427 1.405(11)
C353 H353 0.9500
C400 C401 1.420(10)
C400 C404 1.425(10)
C401 C402 1.438(10)
C402 C403 1.426(10)
C403 C404 1.416(10)
C405 C406 1.376(10)
C405 C410 1.427(11)
C406 C407 1.378(11)
C406 H406 0.9500
C407 C408 1.394(13)
C407 H407 0.9500
C408 C409 1.408(13)
C408 H408 0.9500
C409 C410 1.397(11)
C409 H409 0.9500
C410 H410 0.9500
C411 C416 1.377(10)
C411 C412 1.392(11)
C412 C413 1.389(12)
C412 H412 0.9500
C413 C414 1.407(13)
C413 H413 0.9500
C414 C415 1.365(12)
C414 H414 0.9500
C415 C416 1.387(10)
C415 H415 0.9500
C416 H416 0.9500
C417 C418 1.374(11)
C417 C422 1.384(10)
C418 C419 1.386(11)
C418 H418 0.9500
C419 C420 1.362(12)
C419 H419 0.9500
C420 C421 1.392(12)
C420 H420 0.9500
C421 C422 1.374(11)
C421 H421 0.9500
C422 H422 0.9500
C423 C428 1.395(10)
C423 C424 1.398(10)
C424 C425 1.392(10)
C424 H424 0.9500
C425 H425 0.9500
C427 C428 1.376(10)
C427 H427 0.9500
C428 H428 0.9500
C429 C430 1.524(10)
C429 H42D 0.9900
C429 H42E 0.9900
C430 H43D 0.9900
C430 H43E 0.9900
C500 C501 1.390(11)
C500 C505 1.413(10)
C500 H500 0.9500
C501 C502 1.380(11)
C501 H501 0.9500
C502 C503 1.398(10)
C502 H502 0.9500
C503 C504 1.397(10)
C503 H503 0.9500
C504 C505 1.398(10)
C504 H504 0.9500
C506 C511 1.375(12)
C506 C508 1.409(11)
C506 H506 0.9500
C507 C509 1.415(10)
C507 C508 1.423(10)
C508 H508 0.9500
C509 C510 1.387(11)
C509 H509 0.9500
C510 C511 1.382(12)
C510 H510 0.9500
C511 H511 0.9500
C512 C517 1.389(10)
C512 C513 1.403(10)
C513 C514 1.397(11)
C513 H513 0.9500
C514 C515 1.366(12)
C514 H514 0.9500
C515 C516 1.391(11)
C515 H515 0.9500
C516 C517 1.383(10)
C516 H516 0.9500
C517 H517 0.9500
C518 C519 1.404(10)
C518 C523 1.421(11)
C519 C520 1.425(11)
C519 H519 0.9500
C520 C521 1.395(12)
C520 H520 0.9500
C521 C522 1.375(11)
C521 H521 0.9500
C522 C523 1.444(11)
C522 H522 0.9500
C523 H523 0.9500
C524 C528 1.400(11)
C524 C529 1.421(11)
C525 C529 1.386(12)
C525 C526 1.388(13)
C525 H525 0.9500
C526 C527 1.394(13)
C526 H526 0.9500
C527 C528 1.387(12)
C527 H527 0.9500
C528 H528 0.9500
C529 H529 0.9500
C530 C535 1.410(10)
C530 C533 1.415(10)
C530 H530 0.9500
C531 C532 1.389(12)
C531 C534 1.403(11)
C531 H531 0.9500
C532 C533 1.374(12)
C532 H532 0.9500
C533 H533 0.9500
C534 C535 1.399(10)
C534 H534 0.9500
C536 C541 1.409(10)
C536 C537 1.419(10)
C537 C538 1.394(10)
C537 H537 0.9500
C538 C539 1.374(11)
C538 H538 0.9500
C539 C540 1.388(11)
C539 H539 0.9500
C540 C541 1.409(10)
C540 H540 0.9500
C541 H541 0.9500
C542 C547 1.392(10)
C542 C543 1.411(10)
C543 C544 1.375(11)
C543 H543 0.9500
C544 C545 1.422(13)
C544 H544 0.9500
C545 C546 1.366(13)
C545 H545 0.9500
C546 C547 1.409(11)
C546 H546 0.9500
C547 H547 0.9500
C550 C555 1.378(11)
C550 C551 1.422(11)
C551 C552 1.390(10)
C551 H551 0.9500
C552 C553 1.374(12)
C552 H552 0.9500
C553 C554 1.380(12)
C553 H553 0.9500
C554 C555 1.407(11)
C554 H554 0.9500
C555 H555 0.9500
C556 C561 1.395(10)
C556 C557 1.421(10)
C557 C558 1.347(11)
C557 H557 0.9500
C558 C559 1.372(11)
C558 H558 0.9500
C559 C560 1.392(10)
C559 H559 0.9500
C560 C561 1.399(10)
C560 H560 0.9500
C561 H561 0.9500
C562 C563 1.379(11)
C562 C567 1.383(11)
C563 C564 1.408(11)
C563 H563 0.9500
C564 C565 1.368(12)
C564 H564 0.9500
C565 C566 1.389(13)
C565 H565 0.9500
C566 C567 1.413(12)
C566 H566 0.9500
C567 H567 0.9500
C568 C569 1.393(11)
C568 C573 1.442(12)
C569 C570 1.397(12)
C569 H569 0.9500
C570 C571 1.369(15)
C570 H570 0.9500
C571 C572 1.405(14)
C571 H571 0.9500
C572 C573 1.389(12)
C572 H572 0.9500
C573 H573 0.9500
C100 C104 1.407(10)
C100 C101 1.445(10)
C100 C105 1.503(9)
C101 C102 1.405(9)
C101 C109 1.509(10)
C102 C103 1.424(10)
C102 C106 1.503(10)
C103 C104 1.418(10)
C103 C107 1.511(10)
C104 C108 1.490(10)
C105 H10A 0.9800
C105 H10B 0.9800
C105 H10C 0.9800
C106 H10D 0.9800
C106 H10E 0.9800
C106 H10F 0.9800
C107 H10G 0.9800
C107 H10H 0.9800
C107 H10I 0.9800
C108 H10J 0.9800
C108 H10K 0.9800
C108 H10L 0.9800
C109 H10M 0.9800
C109 H10N 0.9800
C109 H10O 0.9800
C110 C115 1.382(10)
C110 C111 1.409(10)
C111 C112 1.378(10)
C111 H111 0.9500
C112 C113 1.375(11)
C112 H112 0.9500
C113 C114 1.372(11)
C113 H113 0.9500
C114 C115 1.395(9)
C114 H114 0.9500
C115 H115 0.9500
C116 C121 1.416(10)
C116 C117 1.425(10)
C117 C118 1.369(11)
C117 H117 0.9500
C118 C119 1.424(11)
C118 H118 0.9500
C119 C120 1.384(11)
C119 H119 0.9500
C120 C121 1.388(10)
C120 H120 0.9500
C121 H121 0.9500
C122 C123 1.390(10)
C122 C692 1.439(11)
C123 C124 1.384(11)
C123 H123 0.9500
C124 C125 1.400(12)
C124 H124 0.9500
C125 C690 1.370(13)
C125 H125 0.9500
C126 C127 1.375(10)
C126 C131 1.409(10)
C127 C128 1.368(11)
C127 H127 0.9500
C128 C129 1.380(11)
C128 H128 0.9500
C129 C130 1.414(12)
C129 H129 0.9500
C130 C131 1.384(11)
C130 H130 0.9500
C131 H131 0.9500
C132 C133 1.528(10)
C132 H13A 0.9900
C132 H13B 0.9900
C133 H13C 0.9900
C133 H13D 0.9900
C690 C692 1.373(13)
C690 H690 0.9500
C692 H692 0.9500
C700 C701 1.397(10)
C700 C705 1.411(9)
C701 C702 1.390(10)
C701 H701 0.9500
C702 C703 1.374(10)
C702 H702 0.9500
C703 C704 1.384(11)
C703 H703 0.9500
C704 C705 1.386(10)
C704 H704 0.9500
C705 H705 0.9500
C706 C711 1.398(10)
C706 C707 1.399(9)
C707 C708 1.405(10)
C707 H707 0.9500
C708 C709 1.351(11)
C708 H708 0.9500
C709 C710 1.391(10)
C709 H709 0.9500
C710 C711 1.400(10)
C710 H710 0.9500
C711 H711 0.9500
C712 C717 1.391(9)
C712 C713 1.401(10)
C713 C714 1.415(10)
C713 H713 0.9500
C714 C715 1.392(10)
C714 H714 0.9500
C715 C716 1.386(10)
C715 H715 0.9500
C716 C717 1.390(10)
C716 H716 0.9500
C717 H717 0.9500
C718 C723 1.391(10)
C718 C719 1.394(10)
C719 C720 1.401(10)
C719 H719 0.9500
C720 C721 1.394(11)
C720 H720 0.9500
C721 C722 1.357(11)
C721 H721 0.9500
C722 C723 1.407(10)
C722 H722 0.9500
C723 H723 0.9500
Cl1 C1S 1.789(9)
Cl2 C1S 1.723(10)
Cl3 C2S 1.797(9)
Cl4 C2S 1.749(10)
C1S H1S1 0.9900
C1S H1S2 0.9900
C2S H2S1 0.9900
C2S H2S2 0.9900
Cl6 C3S 1.81(2)
C3S Cl8 1.78(3)
C3S H3S1 0.9900
C3S H3S2 0.9900
Cl5 C3SA 1.62(5)
C3SA Cl8 1.84(5)
C3SA H3S3 0.9900
C3SA H3S4 0.9900
